data_4128243
loop_
_publ_author_name
'Tian, Han-Rui'
'Chen, Miao-Miao'
'Wang, Kai'
'Chen, Zuo-Chang'
'Fu, Chao-Yong'
'Zhang, Qianyan'
'Li, Shu-Hui'
'Deng, Shun-Liu'
'Yao, Yang-Rong'
'Xie, Su-Yuan'
'Huang, Rong-Bin'
'Zheng, Lan-Sun'

_publ_section_title
;
 An Unconventional Hydrofullerene C<sub>66</sub>H<sub>4</sub> with
 Symmetric Heptagons Retrieved in Low-Pressure Combustion.
;
_journal_issue 16
_journal_name_full 'Journal of the American Chemical Society'
_journal_page_first 6651
_journal_page_last 6657
_journal_paper_doi 10.1021/jacs.9b01638
_journal_volume 141
_journal_year 2019
_chemical_formula_moiety 'C66 H4, C7 H8'
_chemical_formula_sum 'C73 H12'
_chemical_formula_weight 888.83
_space_group_crystal_system triclinic
_space_group_IT_number 2
_space_group_name_Hall '-P 1'
_space_group_name_H-M_alt 'P -1'
_symmetry_space_group_name_Hall '-P 1'
_symmetry_space_group_name_H-M 'P -1'
_atom_sites_solution_hydrogens geom
_atom_sites_solution_primary dual
_audit_creation_date 2018-07-05
_audit_creation_method
;
Olex2 1.2
(compiled 2016.09.09 svn.r3337 for OlexSys, GUI svn.r5227)
;
_cell_angle_alpha 75.265(7)
_cell_angle_beta 78.398(6)
_cell_angle_gamma 86.169(6)
_cell_formula_units_Z 4
_cell_length_a 13.5363(9)
_cell_length_b 15.7638(13)
_cell_length_c 17.5101(13)
_cell_measurement_reflns_used 4487
_cell_measurement_temperature 100
_cell_measurement_theta_max 62.3640
_cell_measurement_theta_min 2.8990
_cell_volume 3539.2(5)
_computing_cell_refinement 'CrysAlisPro 1.171.38.43 (Rigaku OD, 2015)'
_computing_data_collection 'CrysAlisPro 1.171.38.43 (Rigaku OD, 2015)'
_computing_data_reduction 'CrysAlisPro 1.171.38.43 (Rigaku OD, 2015)'
_computing_molecular_graphics 'Olex2 (Dolomanov et al., 2009)'
_computing_publication_material 'Olex2 (Dolomanov et al., 2009)'
_computing_structure_refinement 'ShelXL (Sheldrick, 2015)'
_computing_structure_solution 'ShelXT (Sheldrick, 2015)'
_diffrn_ambient_temperature 100
_diffrn_detector 'Bruker APEX2 area detector'
_diffrn_detector_area_resol_mean 7.9
_diffrn_detector_type 'CCD area detector'
_diffrn_measured_fraction_theta_full 0.867
_diffrn_measured_fraction_theta_max 0.980
_diffrn_measurement_details
;
List of Runs (angles in degrees, time in seconds):

  # Type    Start    End  Width  t~exp~   \w     \q     \k     \f   Frames
--------------------------------------------------------------------------
  1  \w     33.00  64.00   1.00    7.30    --    0.00  57.00-120.00   31
  2  \w    -22.00  10.00   1.00    7.30    --    0.00 -99.00 -30.00   32
  3  \w    -28.00   2.00   1.00    7.30    --    0.00  57.00-120.00   30
  4  \w    -25.00  31.00   1.00    7.30    --    0.00 -99.00  90.00   56
  5  \w    -98.00 -12.00   1.00    5.00    --  -48.75 -77.00 -60.00   86
  6  \w    -32.00  26.00   1.00    5.00    --  -48.75  77.00 -30.00   58
  7  \w    -73.00 -25.00   1.00    5.00    --  -48.75 126.00-180.00   48
  8  \w     33.00  89.00   1.00    5.00    --   48.75  57.00  30.00   56
  9  \w      1.00  95.00   1.00    5.00    --   48.75-126.00 150.00   94
 10  \w    -28.00  88.00   1.00    5.00    --   48.75 -38.00 120.00  116
 11  \w     21.00 121.00   1.00    5.00    --   48.75  57.00  60.00  100
 12  \w   -161.00-118.00   1.00   25.00    --  -92.00 -50.00 -90.00   43
 13  \w   -116.00 -90.00   1.00   25.00    --  -92.00 112.00 150.00   26
 14  \w    -41.00 -15.00   1.00   25.00    --  -92.00 112.00   0.00   26
 15  \w   -123.00 -88.00   1.00   25.00    --  -92.00 131.00 137.70   35
 16  \w   -157.00-131.00   1.00   25.00    --  -92.00 -92.00 -30.00   26
 17  \w     86.00 112.00   1.00   25.00    --   97.50 -92.00 -60.00   26
 18  \w     59.00 173.00   1.00   25.00    --   97.50  38.00   0.00  114
 19  \w     81.00 127.00   1.00   25.00    --   97.50 -64.00 150.00   46
 20  \w     20.00 142.00   1.00   25.00    --   97.50 -92.00-150.00  122
 21  \w     34.00  87.00   1.00   25.00    --   97.50-112.00  30.00   53
 22  \w     23.00  88.00   1.00   25.00    --   97.50-112.00-180.00   65
 23  \w     30.00  88.00   1.00   25.00    --   97.50-112.00  90.00   58
 24  \w     80.00 172.00   1.00   25.00    --   97.50  50.00 -60.00   92
 25  \w     20.00  67.00   1.00   25.00    --   97.50-112.00  60.00   47
 26  \w     35.00  60.00   1.00   25.00    --   97.50 -92.00 -60.00   25
 27  \w     61.00 149.00   1.00   25.00    --   97.50  38.00 -90.00   88
 28  \w     25.00  65.00   1.00   25.00    --   97.50-112.00-150.00   40
 29  \w     19.00  70.00   1.00   25.00    --   97.50-112.00 150.00   51
 30  \w     19.00  85.00   1.00   25.00    --   97.50-112.00 120.00   66
;
_diffrn_measurement_device 'three-circle diffractometer'
_diffrn_measurement_device_type 'Bruker SMART APEX2 area detector'
_diffrn_measurement_method '\w and \f scans'
_diffrn_orient_matrix_type 'CrysAlisPro convention (1999,Acta A55,543-557)'
_diffrn_orient_matrix_UB_11 -0.0396351000
_diffrn_orient_matrix_UB_12 0.0703912000
_diffrn_orient_matrix_UB_13 0.0461212000
_diffrn_orient_matrix_UB_21 0.0284227000
_diffrn_orient_matrix_UB_22 -0.0599728000
_diffrn_orient_matrix_UB_23 0.0770492000
_diffrn_orient_matrix_UB_31 0.1054683000
_diffrn_orient_matrix_UB_32 0.0407733000
_diffrn_orient_matrix_UB_33 -0.0229136000
_diffrn_radiation_monochromator 'mirror optics'
_diffrn_radiation_probe x-ray
_diffrn_radiation_type CuK\a
_diffrn_radiation_wavelength 1.54184
_diffrn_reflns_av_R_equivalents 0.0910
_diffrn_reflns_av_unetI/netI 0.1289
_diffrn_reflns_Laue_measured_fraction_full 0.867
_diffrn_reflns_Laue_measured_fraction_max 0.980
_diffrn_reflns_limit_h_max 15
_diffrn_reflns_limit_h_min -9
_diffrn_reflns_limit_k_max 17
_diffrn_reflns_limit_k_min -18
_diffrn_reflns_limit_l_max 19
_diffrn_reflns_limit_l_min -19
_diffrn_reflns_number 21499
_diffrn_reflns_point_group_measured_fraction_full 0.867
_diffrn_reflns_point_group_measured_fraction_max 0.980
_diffrn_reflns_theta_full 67.684
_diffrn_reflns_theta_max 62.515
_diffrn_reflns_theta_min 2.658
_diffrn_source 'microfocus sealed X-ray tube'
_diffrn_source_type 'Enhance Ultra (Cu) X-ray Source'
_exptl_absorpt_coefficient_mu 0.743
_exptl_absorpt_correction_T_max 1.00000
_exptl_absorpt_correction_T_min 0.61092
_exptl_absorpt_correction_type multi-scan
_exptl_absorpt_process_details
;
CrysAlisPro 1.171.38.43 (Rigaku Oxford Diffraction, 2015)
Empirical absorption correction using spherical harmonics,
 implemented in SCALE3 ABSPACK scaling algorithm.
;
_exptl_crystal_colour 'clear dark black'
_exptl_crystal_colour_lustre clear
_exptl_crystal_colour_modifier dark
_exptl_crystal_colour_primary black
_exptl_crystal_density_diffrn 1.668
_exptl_crystal_description block
_exptl_crystal_F_000 1800
_exptl_crystal_size_max 4.0
_exptl_crystal_size_mid 0.5
_exptl_crystal_size_min 0.3
_refine_diff_density_max 0.399
_refine_diff_density_min -0.358
_refine_diff_density_rms 0.101
_refine_ls_extinction_method none
_refine_ls_goodness_of_fit_ref 1.108
_refine_ls_hydrogen_treatment constr
_refine_ls_matrix_type full
_refine_ls_number_parameters 1357
_refine_ls_number_reflns 11084
_refine_ls_number_restraints 0
_refine_ls_restrained_S_all 1.108
_refine_ls_R_factor_all 0.1469
_refine_ls_R_factor_gt 0.1094
_refine_ls_shift/su_max 0.004
_refine_ls_shift/su_mean 0.001
_refine_ls_structure_factor_coef Fsqd
_refine_ls_weighting_details 'w=1/[\s^2^(Fo^2^)+(0.1213P)^2^+16.2755P] where P=(Fo^2^+2Fc^2^)/3'
_refine_ls_weighting_scheme calc
_refine_ls_wR_factor_gt 0.3281
_refine_ls_wR_factor_ref 0.3511
_reflns_Friedel_coverage 0.000
_reflns_number_gt 6946
_reflns_number_total 11084
_reflns_threshold_expression 'I > 2\s(I)'
_cod_data_source_file ja9b01638_si_002.cif
_cod_data_source_block exp_17225
_cod_database_code 4128243
_shelxl_version_number 2014-1
_shelx_space_group_comment
;
The symmetry employed for this shelxl refinement is uniquely defined
by the following loop, which should always be used as a source of
symmetry information in preference to the above space-group names.
They are only intended as comments.
;
_reflns_odcompleteness_completeness 99.73
_reflns_odcompleteness_iscentric 1
_reflns_odcompleteness_theta 61.08
_olex2_refinement_description
;
1. Fixed Uiso
 At 1.2 times of:
  All C(H) groups
 At 1.5 times of:
  All C(H,H,H) groups
2. Others
 Fixed Sof: C140(0.5) H32(0.5) H30(0.5) H31(0.5) C142(0.5) H18(0.5) C143(0.5)
 H20(0.5) C144(0.5) H22(0.5) C145(0.5) H24(0.5) C146(0.5) H26(0.5) C141(0.5)
 C149(0.5) H17(0.5) C148(0.5) C153(0.5) H25(0.5) C152(0.5) H23(0.5) C151(0.5)
 H21(0.5) C150(0.5) H19(0.5) C147(0.5) H28(0.5) H27(0.5) H29(0.5)
3.a Ternary CH refined with riding coordinates:
 C1(H1), C2(H2), C3(H3), C4(H4), C67(H5), C68(H6), C69(H7), C70(H8)
3.b Aromatic/amide H refined with riding coordinates:
 C135(H9), C136(H10), C137(H11), C138(H12), C139(H13), C142(H18), C143(H20),
 C144(H22), C145(H24), C146(H26), C149(H17), C153(H25), C152(H23), C151(H21),
 C150(H19)
3.c Fitted hexagon refined as free rotating group:
 C142(C143,C144,C145,C146,C141), C149(C148,C153,C152,C151,C150)
3.d Idealised Me refined as rotating group:
 C133(H14,H15,H16), C140(H32,H30,H31), C147(H28,H27,H29)
;
_olex2_submission_special_instructions 'No special instructions were received'
_oxdiff_exptl_absorpt_empirical_details
;
Empirical correction (ABSPACK) includes:
- Absorption correction using spherical harmonics
- Frame scaling
;
_oxdiff_exptl_absorpt_empirical_full_max 3.801
_oxdiff_exptl_absorpt_empirical_full_min 0.305

loop_
_space_group_symop_operation_xyz
'x, y, z'
'-x, -y, -z'

loop_
_atom_site_label
_atom_site_type_symbol
_atom_site_fract_x
_atom_site_fract_y
_atom_site_fract_z
_atom_site_U_iso_or_equiv
_atom_site_adp_type
_atom_site_occupancy
_atom_site_site_symmetry_order
_atom_site_calc_flag
_atom_site_refinement_flags_posn
_atom_site_refinement_flags_occupancy
_atom_site_disorder_assembly
_atom_site_disorder_group
C1 C 0.0812(6) 1.1878(6) 0.3883(6) 0.051(2) Uani 1 1 d . . . .
H1 H 0.0122 1.2092 0.4037 0.061 Uiso 1 1 calc R . . .
C2 C 0.1587(7) 1.2304(6) 0.4244(6) 0.058(2) Uani 1 1 d . . . .
H2 H 0.1263 1.2708 0.4565 0.069 Uiso 1 1 calc R . . .
C3 C 0.3838(7) 1.2190(6) 0.4210(6) 0.055(2) Uani 1 1 d . . . .
H3 H 0.4024 1.2567 0.4524 0.066 Uiso 1 1 calc R . . .
C4 C 0.4779(6) 1.1684(5) 0.3817(5) 0.0442(19) Uani 1 1 d . . . .
H4 H 0.5403 1.1833 0.3952 0.053 Uiso 1 1 calc R . . .
C5 C 0.4533(6) 1.0719(5) 0.4191(5) 0.043(2) Uani 1 1 d . . . .
C6 C 0.4867(6) 0.9996(5) 0.3895(5) 0.0420(19) Uani 1 1 d . . . .
C7 C 0.5354(5) 0.9961(5) 0.3054(5) 0.0425(19) Uani 1 1 d . . . .
C8 C 0.5496(5) 1.0640(5) 0.2373(5) 0.0423(18) Uani 1 1 d . . . .
C9 C 0.5203(5) 1.1578(5) 0.2316(5) 0.0387(17) Uani 1 1 d . . . .
C10 C 0.4808(5) 1.1991(5) 0.2919(5) 0.0381(17) Uani 1 1 d . . . .
C11 C 0.4047(6) 1.2670(5) 0.2780(5) 0.0430(19) Uani 1 1 d . . . .
C12 C 0.3376(7) 1.2693(5) 0.3509(6) 0.049(2) Uani 1 1 d . . . .
C13 C 0.2360(7) 1.2739(5) 0.3529(6) 0.052(2) Uani 1 1 d . . . .
C14 C 0.1989(6) 1.2768(5) 0.2809(6) 0.044(2) Uani 1 1 d . . . .
C15 C 0.2647(6) 1.2963(5) 0.2067(6) 0.047(2) Uani 1 1 d . . . .
C16 C 0.3707(6) 1.2911(5) 0.2054(6) 0.047(2) Uani 1 1 d . . . .
C17 C 0.4188(6) 1.2555(5) 0.1401(5) 0.0432(19) Uani 1 1 d . . . .
C18 C 0.4938(6) 1.1923(5) 0.1521(5) 0.0431(19) Uani 1 1 d . . . .
C19 C 0.5038(6) 1.1241(5) 0.1113(5) 0.046(2) Uani 1 1 d . . . .
C20 C 0.4364(7) 1.1162(6) 0.0628(5) 0.055(2) Uani 1 1 d . . . .
C21 C 0.3500(7) 1.1752(6) 0.0592(5) 0.053(2) Uani 1 1 d . . . .
C22 C 0.3424(7) 1.2435(6) 0.0962(5) 0.051(2) Uani 1 1 d . . . .
C23 C 0.2447(6) 1.2643(5) 0.1425(5) 0.049(2) Uani 1 1 d . . . .
C24 C 0.1649(6) 1.2074(5) 0.1582(5) 0.044(2) Uani 1 1 d . . . .
C25 C 0.1039(5) 1.1782(5) 0.2392(5) 0.0415(18) Uani 1 1 d . . . .
C26 C 0.1183(6) 1.2168(5) 0.2982(5) 0.044(2) Uani 1 1 d . . . .
C27 C 0.0738(5) 1.0859(5) 0.2454(5) 0.0368(17) Uani 1 1 d . . . .
C28 C 0.0592(5) 1.0175(5) 0.3139(5) 0.0373(17) Uani 1 1 d . . . .
C29 C 0.0714(5) 1.0195(5) 0.3969(5) 0.0379(17) Uani 1 1 d . . . .
C30 C 0.0911(5) 1.0884(6) 0.4247(5) 0.0412(18) Uani 1 1 d . . . .
C31 C 0.1572(6) 1.0751(6) 0.4828(5) 0.047(2) Uani 1 1 d . . . .
C32 C 0.2096(7) 1.1530(6) 0.4724(5) 0.054(2) Uani 1 1 d . . . .
C33 C 0.3119(7) 1.1472(6) 0.4714(5) 0.050(2) Uani 1 1 d . . . .
C34 C 0.3622(6) 1.0653(6) 0.4787(5) 0.047(2) Uani 1 1 d . . . .
C35 C 0.3082(7) 0.9891(6) 0.5067(4) 0.047(2) Uani 1 1 d . . . .
C36 C 0.2004(6) 0.9924(6) 0.5090(4) 0.048(2) Uani 1 1 d . . . .
C37 C 0.1745(6) 0.9195(6) 0.4854(4) 0.0431(19) Uani 1 1 d . . . .
C38 C 0.1086(5) 0.9324(5) 0.4323(4) 0.0371(17) Uani 1 1 d . . . .
C39 C 0.1187(5) 0.8779(5) 0.3762(4) 0.0371(17) Uani 1 1 d . . . .
C40 C 0.1982(6) 0.8183(5) 0.3711(5) 0.0386(17) Uani 1 1 d . . . .
C41 C 0.2745(6) 0.8144(5) 0.4191(5) 0.0417(19) Uani 1 1 d . . . .
C42 C 0.2628(6) 0.8641(5) 0.4750(5) 0.046(2) Uani 1 1 d . . . .
C43 C 0.3459(6) 0.9116(6) 0.4835(5) 0.048(2) Uani 1 1 d . . . .
C44 C 0.4359(6) 0.9169(5) 0.4267(5) 0.044(2) Uani 1 1 d . . . .
C45 C 0.4503(5) 0.8623(5) 0.3705(5) 0.0423(19) Uani 1 1 d . . . .
C46 C 0.5135(6) 0.9085(5) 0.2975(6) 0.049(2) Uani 1 1 d . . . .
C47 C 0.5046(6) 0.8936(6) 0.2249(6) 0.052(2) Uani 1 1 d . . . .
C48 C 0.5186(6) 0.9650(6) 0.1544(6) 0.052(2) Uani 1 1 d . . . .
C49 C 0.5436(6) 1.0468(6) 0.1602(5) 0.050(2) Uani 1 1 d . . . .
C50 C 0.4460(7) 0.9574(6) 0.1063(5) 0.053(2) Uani 1 1 d . . . .
C51 C 0.4042(8) 1.0305(7) 0.0636(5) 0.060(3) Uani 1 1 d . . . .
C52 C 0.2963(7) 1.0363(6) 0.0647(5) 0.054(2) Uani 1 1 d . . . .
C53 C 0.2619(7) 1.1240(6) 0.0656(5) 0.050(2) Uani 1 1 d . . . .
C54 C 0.1723(6) 1.1391(5) 0.1168(5) 0.046(2) Uani 1 1 d . . . .
C55 C 0.1142(6) 1.0667(5) 0.1679(5) 0.0428(19) Uani 1 1 d . . . .
C56 C 0.1420(6) 0.9824(5) 0.1615(5) 0.0439(19) Uani 1 1 d . . . .
C57 C 0.2362(7) 0.9653(6) 0.1100(5) 0.051(2) Uani 1 1 d . . . .
C58 C 0.2812(7) 0.8861(6) 0.1511(5) 0.051(2) Uani 1 1 d . . . .
C59 C 0.3852(7) 0.8819(6) 0.1486(5) 0.055(2) Uani 1 1 d . . . .
C60 C 0.4219(6) 0.8402(5) 0.2214(6) 0.051(2) Uani 1 1 d . . . .
C61 C 0.3572(6) 0.8017(5) 0.2912(6) 0.049(2) Uani 1 1 d . . . .
C62 C 0.2486(6) 0.8060(5) 0.2936(5) 0.0447(19) Uani 1 1 d . . . .
C63 C 0.3727(6) 0.8098(5) 0.3677(6) 0.048(2) Uani 1 1 d . . . .
C64 C 0.2114(6) 0.8505(5) 0.2252(5) 0.0413(18) Uani 1 1 d . . . .
C65 C 0.1278(6) 0.9122(5) 0.2313(5) 0.0389(18) Uani 1 1 d . . . .
C66 C 0.0850(5) 0.9295(5) 0.3055(4) 0.0344(16) Uani 1 1 d . . . .
C67 C 0.2015(6) 0.1989(5) 0.8726(5) 0.046(2) Uani 1 1 d . . . .
H5 H 0.2304 0.1406 0.8922 0.055 Uiso 1 1 calc R . . .
C68 C 0.0914(6) 0.2091(5) 0.9229(5) 0.0443(19) Uani 1 1 d . . . .
H6 H 0.0694 0.1565 0.9654 0.053 Uiso 1 1 calc R . . .
C69 C -0.0720(6) 0.3506(6) 0.9227(5) 0.046(2) Uani 1 1 d . . . .
H7 H -0.1304 0.3296 0.9651 0.055 Uiso 1 1 calc R . . .
C70 C -0.0864(6) 0.4473(6) 0.8733(5) 0.047(2) Uani 1 1 d . . . .
H8 H -0.1524 0.4715 0.8930 0.057 Uiso 1 1 calc R . . .
C71 C -0.0011(6) 0.4977(6) 0.8858(5) 0.0422(19) Uani 1 1 d . . . .
C72 C 0.0454(6) 0.5740(5) 0.8391(5) 0.0398(17) Uani 1 1 d . . . .
C73 C 0.0447(6) 0.6172(5) 0.7524(5) 0.0391(17) Uani 1 1 d . . . .
C74 C 0.0044(5) 0.5853(4) 0.6988(5) 0.0335(16) Uani 1 1 d . . . .
C75 C -0.0505(5) 0.5014(5) 0.7157(4) 0.0347(16) Uani 1 1 d . . . .
C76 C -0.0779(5) 0.4393(5) 0.7865(4) 0.0357(17) Uani 1 1 d . . . .
C77 C -0.0707(5) 0.3487(5) 0.7872(4) 0.0353(16) Uani 1 1 d . . . .
C78 C -0.0487(6) 0.2962(5) 0.8617(4) 0.0414(18) Uani 1 1 d . . . .
C79 C 0.0251(6) 0.2329(5) 0.8615(5) 0.0404(18) Uani 1 1 d . . . .
C80 C 0.0791(6) 0.2184(5) 0.7863(5) 0.0381(17) Uani 1 1 d . . . .
C81 C 0.1854(6) 0.2120(5) 0.7861(5) 0.0405(18) Uani 1 1 d . . . .
C82 C 0.2517(6) 0.2398(5) 0.7139(5) 0.0377(17) Uani 1 1 d . . . .
C83 C 0.3485(6) 0.2869(5) 0.6981(5) 0.0369(17) Uani 1 1 d . . . .
C84 C 0.3900(5) 0.3185(5) 0.7511(4) 0.0349(16) Uani 1 1 d . . . .
C85 C 0.3471(5) 0.3130(5) 0.8385(4) 0.0380(17) Uani 1 1 d . . . .
C86 C 0.2628(6) 0.2704(5) 0.8855(4) 0.0392(18) Uani 1 1 d . . . .
C87 C 0.2004(6) 0.3103(5) 0.9431(4) 0.0402(18) Uani 1 1 d . . . .
C88 C 0.0972(6) 0.2881(5) 0.9544(4) 0.0404(18) Uani 1 1 d . . . .
C89 C 0.0234(6) 0.3526(6) 0.9550(4) 0.0429(19) Uani 1 1 d . . . .
C90 C 0.0508(6) 0.4404(6) 0.9434(4) 0.0406(18) Uani 1 1 d . . . .
C91 C 0.1459(6) 0.4601(5) 0.9528(4) 0.0407(18) Uani 1 1 d . . . .
C92 C 0.2238(6) 0.3930(5) 0.9524(4) 0.0396(18) Uani 1 1 d . . . .
C93 C 0.3163(6) 0.4333(5) 0.9097(4) 0.0394(18) Uani 1 1 d . . . .
C94 C 0.3772(5) 0.3924(5) 0.8549(4) 0.0374(17) Uani 1 1 d . . . .
C95 C 0.4360(5) 0.4464(5) 0.7829(5) 0.0400(18) Uani 1 1 d . . . .
C96 C 0.4267(5) 0.5365(5) 0.7655(5) 0.0413(19) Uani 1 1 d . . . .
C97 C 0.3520(6) 0.5777(5) 0.8168(5) 0.0433(19) Uani 1 1 d . . . .
C98 C 0.2981(6) 0.5265(5) 0.8876(5) 0.0426(19) Uani 1 1 d . . . .
C99 C 0.1905(6) 0.5413(6) 0.9103(5) 0.0436(19) Uani 1 1 d . . . .
C100 C 0.1391(6) 0.5981(5) 0.8561(5) 0.0412(18) Uani 1 1 d . . . .
C101 C 0.1960(6) 0.6530(5) 0.7840(5) 0.0434(19) Uani 1 1 d . . . .
C102 C 0.1373(6) 0.6678(5) 0.7213(5) 0.0375(17) Uani 1 1 d . . . .
C103 C 0.1869(6) 0.6838(4) 0.6410(5) 0.0417(18) Uani 1 1 d . . . .
C104 C 0.1436(5) 0.6505(4) 0.5867(4) 0.0346(16) Uani 1 1 d . . . .
C105 C 0.0549(6) 0.6047(5) 0.6145(4) 0.0359(17) Uani 1 1 d . . . .
C106 C 0.0399(5) 0.5339(5) 0.5806(4) 0.0340(16) Uani 1 1 d . . . .
C107 C -0.0251(5) 0.4713(5) 0.6411(4) 0.0338(16) Uani 1 1 d . . . .
C108 C -0.0171(5) 0.3835(5) 0.6413(4) 0.0336(16) Uani 1 1 d . . . .
C109 C -0.0355(5) 0.3209(5) 0.7165(4) 0.0349(16) Uani 1 1 d . . . .
C110 C 0.0408(6) 0.2538(5) 0.7163(5) 0.0362(17) Uani 1 1 d . . . .
C111 C 0.1077(6) 0.2738(5) 0.6413(4) 0.0369(17) Uani 1 1 d . . . .
C112 C 0.0694(5) 0.3527(5) 0.5910(4) 0.0338(16) Uani 1 1 d . . . .
C113 C 0.1341(6) 0.4122(5) 0.5355(4) 0.0372(17) Uani 1 1 d . . . .
C114 C 0.1158(5) 0.5044(5) 0.5273(4) 0.0344(16) Uani 1 1 d . . . .
C115 C 0.2129(6) 0.5476(5) 0.5042(4) 0.0389(18) Uani 1 1 d . . . .
C116 C 0.2261(6) 0.6203(5) 0.5315(4) 0.0369(17) Uani 1 1 d . . . .
C117 C 0.3187(6) 0.6318(5) 0.5562(5) 0.0438(19) Uani 1 1 d . . . .
C118 C 0.2954(6) 0.6744(5) 0.6221(5) 0.0438(19) Uani 1 1 d . . . .
C119 C 0.3513(6) 0.6542(5) 0.6831(5) 0.045(2) Uani 1 1 d . . . .
C120 C 0.3006(6) 0.6463(5) 0.7660(5) 0.0410(19) Uani 1 1 d . . . .
C121 C 0.4289(6) 0.5854(5) 0.6830(5) 0.044(2) Uani 1 1 d . . . .
C122 C 0.4480(6) 0.5423(6) 0.6224(5) 0.0438(19) Uani 1 1 d . . . .
C123 C 0.4586(5) 0.4472(6) 0.6410(5) 0.0432(19) Uani 1 1 d . . . .
C124 C 0.4474(5) 0.3993(5) 0.7207(5) 0.0398(18) Uani 1 1 d . . . .
C125 C 0.4155(5) 0.4149(6) 0.5865(4) 0.0406(18) Uani 1 1 d . . . .
C126 C 0.3766(5) 0.4893(6) 0.5320(4) 0.0433(19) Uani 1 1 d . . . .
C127 C 0.3930(6) 0.5663(6) 0.5564(5) 0.0426(19) Uani 1 1 d . . . .
C128 C 0.2903(6) 0.4797(5) 0.5037(4) 0.0392(17) Uani 1 1 d . . . .
C129 C 0.2409(6) 0.3956(5) 0.5260(4) 0.0376(17) Uani 1 1 d . . . .
C130 C 0.2794(6) 0.3260(5) 0.5798(4) 0.0379(17) Uani 1 1 d . . . .
C131 C 0.3655(6) 0.3363(5) 0.6133(5) 0.0394(18) Uani 1 1 d . . . .
C132 C 0.2106(6) 0.2672(5) 0.6393(5) 0.0393(18) Uani 1 1 d . . . .
C133 C 0.7005(7) 0.4402(9) 0.7151(6) 0.083(4) Uani 1 1 d . . . .
H14 H 0.7653 0.4137 0.7011 0.124 Uiso 1 1 calc GR . . .
H15 H 0.7039 0.5024 0.6923 0.124 Uiso 1 1 calc GR . . .
H16 H 0.6514 0.4160 0.6944 0.124 Uiso 1 1 calc GR . . .
C134 C 0.6707(5) 0.4224(5) 0.8051(5) 0.0402(18) Uani 1 1 d . . . .
C135 C 0.6496(8) 0.4886(6) 0.8427(8) 0.070(3) Uani 1 1 d . . . .
H9 H 0.6553 0.5462 0.8119 0.084 Uiso 1 1 calc R . . .
C136 C 0.6202(8) 0.4732(8) 0.9245(9) 0.076(4) Uani 1 1 d . . . .
H10 H 0.6072 0.5203 0.9483 0.092 Uiso 1 1 calc R . . .
C137 C 0.6100(7) 0.3902(10) 0.9711(6) 0.077(4) Uani 1 1 d . . . .
H11 H 0.5892 0.3793 1.0266 0.092 Uiso 1 1 calc R . . .
C138 C 0.6314(9) 0.3220(7) 0.9336(7) 0.074(3) Uani 1 1 d . . . .
H12 H 0.6249 0.2643 0.9641 0.089 Uiso 1 1 calc R . . .
C139 C 0.6621(7) 0.3392(5) 0.8514(6) 0.055(2) Uani 1 1 d . . . .
H13 H 0.6774 0.2927 0.8272 0.066 Uiso 1 1 calc R . . .
C140_a C 0.8177(12) 1.0021(13) 0.2845(10) 0.050(4) Uani 0.5 1 d . P A 1
H32_a H 0.7510 0.9796 0.3063 0.075 Uiso 0.5 1 calc GR P A 1
H30_a H 0.8340 1.0382 0.3167 0.075 Uiso 0.5 1 calc GR P A 1
H31_a H 0.8653 0.9541 0.2847 0.075 Uiso 0.5 1 calc GR P A 1
C142_a C 0.8695(16) 1.0163(9) 0.1391(15) 0.045(6) Uani 0.5 1 d . P A 1
H18_a H 0.8991 0.9609 0.1525 0.054 Uiso 0.5 1 calc R P A 1
C143_a C 0.873(2) 1.0594(15) 0.0588(12) 0.050(9) Uani 0.5 1 d G P A 1
H20_a H 0.9047 1.0328 0.0184 0.060 Uiso 0.5 1 calc R P A 1
C144_a C 0.829(3) 1.1422(15) 0.0388(8) 0.053(9) Uani 0.5 1 d G P A 1
H22_a H 0.8309 1.1710 -0.0149 0.064 Uiso 0.5 1 calc R P A 1
C145_a C 0.7811(15) 1.1819(9) 0.0991(16) 0.059(8) Uani 0.5 1 d G P A 1
H24_a H 0.7515 1.2373 0.0858 0.071 Uiso 0.5 1 calc R P A 1
C146_a C 0.7777(12) 1.1389(14) 0.1794(12) 0.041(5) Uani 0.5 1 d G P A 1
H26_a H 0.7458 1.1655 0.2198 0.049 Uiso 0.5 1 calc R P A 1
C141_a C 0.8219(15) 1.0561(14) 0.1994(7) 0.035(6) Uani 0.5 1 d G P A 1
C149_b C 0.8659(19) 1.0248(13) 0.1842(14) 0.050(6) Uani 0.5 1 d . P B 2
H17_b H 0.8859 0.9845 0.2275 0.059 Uiso 0.5 1 calc R P B 2
C148_b C 0.8069(16) 1.0974(19) 0.1968(9) 0.045(7) Uani 0.5 1 d G P B 2
C153_b C 0.7771(12) 1.1576(12) 0.1321(17) 0.054(8) Uani 0.5 1 d G P B 2
H25_b H 0.7376 1.2062 0.1406 0.064 Uiso 0.5 1 calc R P B 2
C152_b C 0.806(2) 1.1453(18) 0.0549(12) 0.059(11) Uani 0.5 1 d G P B 2
H23_b H 0.7863 1.1856 0.0117 0.071 Uiso 0.5 1 calc R P B 2
C151_b C 0.865(2) 1.073(2) 0.0423(11) 0.061(11) Uani 0.5 1 d G P B 2
H21_b H 0.8848 1.0644 -0.0094 0.073 Uiso 0.5 1 calc R P B 2
C150_b C 0.8951(18) 1.0124(14) 0.107(2) 0.064(9) Uani 0.5 1 d G P B 2
H19_b H 0.9346 0.9638 0.0985 0.077 Uiso 0.5 1 calc R P B 2
C147_b C 0.7804(16) 1.1013(18) 0.2828(13) 0.081(7) Uani 0.5 1 d . P B 2
H28_b H 0.7583 1.0447 0.3157 0.121 Uiso 0.5 1 calc GR P B 2
H27_b H 0.7272 1.1438 0.2890 0.121 Uiso 0.5 1 calc GR P B 2
H29_b H 0.8385 1.1178 0.2989 0.121 Uiso 0.5 1 calc GR P B 2

loop_
_atom_site_aniso_label
_atom_site_aniso_U_11
_atom_site_aniso_U_22
_atom_site_aniso_U_33
_atom_site_aniso_U_23
_atom_site_aniso_U_13
_atom_site_aniso_U_12
C1 0.038(4) 0.055(5) 0.068(6) -0.035(5) -0.013(4) 0.015(4)
C2 0.055(5) 0.059(6) 0.072(6) -0.042(5) -0.011(5) 0.004(5)
C3 0.060(5) 0.058(5) 0.064(6) -0.033(5) -0.026(5) -0.008(5)
C4 0.038(4) 0.047(5) 0.057(5) -0.015(4) -0.025(4) -0.009(4)
C5 0.041(4) 0.051(5) 0.043(4) -0.002(4) -0.030(4) -0.011(4)
C6 0.036(4) 0.040(4) 0.050(5) 0.003(4) -0.028(4) -0.002(3)
C7 0.026(4) 0.037(4) 0.062(5) -0.003(4) -0.018(3) 0.003(3)
C8 0.022(3) 0.044(4) 0.059(5) -0.008(4) -0.008(3) -0.001(3)
C9 0.029(4) 0.036(4) 0.048(5) 0.000(3) -0.008(3) -0.011(3)
C10 0.032(4) 0.032(4) 0.051(5) -0.003(3) -0.016(3) -0.013(3)
C11 0.042(4) 0.025(4) 0.069(6) -0.013(4) -0.022(4) -0.007(3)
C12 0.059(5) 0.032(4) 0.070(6) -0.025(4) -0.026(5) -0.001(4)
C13 0.050(5) 0.032(4) 0.085(7) -0.030(4) -0.020(5) 0.002(4)
C14 0.040(4) 0.021(4) 0.075(6) -0.016(4) -0.024(4) 0.015(3)
C15 0.048(5) 0.018(4) 0.075(6) 0.001(4) -0.031(5) 0.003(3)
C16 0.054(5) 0.016(3) 0.068(6) 0.005(4) -0.023(4) -0.011(3)
C17 0.046(4) 0.031(4) 0.043(4) 0.014(3) -0.009(4) -0.015(4)
C18 0.036(4) 0.036(4) 0.044(4) 0.012(3) -0.002(3) -0.010(3)
C19 0.040(4) 0.046(5) 0.040(4) 0.003(4) 0.007(3) -0.018(4)
C20 0.068(6) 0.065(6) 0.022(4) 0.002(4) 0.002(4) -0.011(5)
C21 0.068(6) 0.058(5) 0.027(4) 0.007(4) -0.018(4) -0.009(5)
C22 0.062(5) 0.042(5) 0.041(5) 0.020(4) -0.020(4) -0.014(4)
C23 0.052(5) 0.030(4) 0.060(5) 0.012(4) -0.032(4) 0.002(4)
C24 0.045(4) 0.035(4) 0.049(5) 0.010(4) -0.031(4) -0.001(4)
C25 0.031(4) 0.036(4) 0.059(5) -0.005(4) -0.023(4) 0.004(3)
C26 0.032(4) 0.032(4) 0.073(6) -0.019(4) -0.022(4) 0.013(3)
C27 0.025(3) 0.034(4) 0.054(5) -0.008(3) -0.018(3) -0.003(3)
C28 0.023(3) 0.042(4) 0.050(5) -0.010(4) -0.015(3) -0.001(3)
C29 0.023(3) 0.045(4) 0.046(4) -0.014(4) -0.003(3) -0.004(3)
C30 0.027(4) 0.054(5) 0.045(4) -0.024(4) 0.002(3) -0.003(3)
C31 0.046(4) 0.065(6) 0.033(4) -0.021(4) 0.001(3) -0.009(4)
C32 0.054(5) 0.069(6) 0.052(5) -0.042(5) -0.006(4) -0.005(5)
C33 0.056(5) 0.067(6) 0.040(4) -0.030(4) -0.015(4) -0.012(5)
C34 0.050(5) 0.070(6) 0.028(4) -0.010(4) -0.023(3) -0.011(4)
C35 0.058(5) 0.060(5) 0.021(4) 0.007(3) -0.020(3) -0.015(4)
C36 0.044(4) 0.077(6) 0.022(4) -0.008(4) -0.003(3) -0.008(4)
C37 0.043(4) 0.056(5) 0.025(4) 0.003(3) -0.003(3) -0.019(4)
C38 0.030(4) 0.042(4) 0.034(4) 0.000(3) -0.001(3) -0.014(3)
C39 0.037(4) 0.034(4) 0.036(4) 0.000(3) -0.003(3) -0.015(3)
C40 0.042(4) 0.027(4) 0.045(4) 0.001(3) -0.011(3) -0.009(3)
C41 0.041(4) 0.026(4) 0.051(5) 0.011(3) -0.017(4) -0.013(3)
C42 0.055(5) 0.039(4) 0.035(4) 0.016(3) -0.019(4) -0.011(4)
C43 0.050(5) 0.052(5) 0.037(4) 0.013(4) -0.028(4) -0.010(4)
C44 0.037(4) 0.043(4) 0.047(5) 0.012(4) -0.025(4) -0.002(3)
C45 0.033(4) 0.025(4) 0.064(5) 0.005(4) -0.019(4) 0.004(3)
C46 0.032(4) 0.041(5) 0.072(6) -0.010(4) -0.015(4) 0.017(4)
C47 0.038(4) 0.043(5) 0.075(6) -0.025(5) -0.006(4) 0.017(4)
C48 0.040(4) 0.055(5) 0.059(6) -0.023(5) 0.009(4) 0.005(4)
C49 0.033(4) 0.054(5) 0.058(5) -0.011(4) 0.004(4) -0.005(4)
C50 0.052(5) 0.056(5) 0.047(5) -0.024(4) 0.013(4) -0.006(4)
C51 0.074(6) 0.077(7) 0.026(4) -0.018(4) 0.005(4) -0.002(5)
C52 0.071(6) 0.071(6) 0.023(4) -0.014(4) -0.011(4) -0.015(5)
C53 0.070(6) 0.057(5) 0.024(4) 0.004(4) -0.022(4) -0.010(5)
C54 0.054(5) 0.046(5) 0.038(4) 0.005(4) -0.030(4) -0.007(4)
C55 0.046(4) 0.046(5) 0.043(4) -0.003(4) -0.032(4) -0.004(4)
C56 0.055(5) 0.048(5) 0.039(4) -0.014(4) -0.025(4) -0.010(4)
C57 0.069(6) 0.061(6) 0.032(4) -0.021(4) -0.017(4) -0.011(5)
C58 0.061(5) 0.051(5) 0.051(5) -0.032(4) -0.009(4) -0.009(4)
C59 0.062(6) 0.059(6) 0.051(5) -0.036(5) 0.003(4) 0.003(5)
C60 0.045(5) 0.032(4) 0.073(6) -0.018(4) 0.006(4) 0.001(4)
C61 0.048(5) 0.026(4) 0.074(6) -0.015(4) -0.013(4) 0.003(4)
C62 0.052(5) 0.024(4) 0.060(5) -0.010(4) -0.012(4) -0.008(3)
C63 0.047(5) 0.025(4) 0.066(6) 0.006(4) -0.023(4) 0.010(4)
C64 0.050(4) 0.029(4) 0.053(5) -0.018(4) -0.014(4) -0.011(3)
C65 0.043(4) 0.035(4) 0.048(5) -0.015(3) -0.019(3) -0.015(3)
C66 0.028(3) 0.037(4) 0.041(4) -0.009(3) -0.015(3) -0.006(3)
C67 0.059(5) 0.035(4) 0.041(4) 0.007(3) -0.026(4) 0.002(4)
C68 0.053(5) 0.039(4) 0.035(4) 0.010(3) -0.015(4) -0.017(4)
C69 0.039(4) 0.064(6) 0.030(4) -0.003(4) -0.004(3) -0.017(4)
C70 0.034(4) 0.072(6) 0.035(4) -0.016(4) -0.003(3) 0.005(4)
C71 0.036(4) 0.061(5) 0.037(4) -0.028(4) -0.006(3) 0.011(4)
C72 0.044(4) 0.037(4) 0.043(4) -0.018(4) -0.011(3) 0.007(4)
C73 0.042(4) 0.032(4) 0.047(4) -0.015(3) -0.016(3) 0.017(3)
C74 0.029(3) 0.027(4) 0.049(4) -0.010(3) -0.018(3) 0.010(3)
C75 0.027(3) 0.044(4) 0.035(4) -0.006(3) -0.016(3) 0.006(3)
C76 0.024(3) 0.050(5) 0.036(4) -0.014(3) -0.009(3) 0.001(3)
C77 0.023(3) 0.042(4) 0.040(4) -0.005(3) -0.009(3) -0.011(3)
C78 0.038(4) 0.050(5) 0.033(4) 0.000(3) -0.007(3) -0.017(4)
C79 0.046(4) 0.035(4) 0.035(4) 0.006(3) -0.011(3) -0.020(4)
C80 0.046(4) 0.024(4) 0.044(4) 0.001(3) -0.017(3) -0.012(3)
C81 0.058(5) 0.023(4) 0.044(5) -0.003(3) -0.025(4) 0.000(3)
C82 0.045(4) 0.030(4) 0.041(4) -0.009(3) -0.016(3) 0.008(3)
C83 0.038(4) 0.032(4) 0.043(4) -0.011(3) -0.015(3) 0.016(3)
C84 0.030(3) 0.033(4) 0.041(4) -0.007(3) -0.012(3) 0.011(3)
C85 0.033(4) 0.043(4) 0.038(4) -0.001(3) -0.021(3) 0.007(3)
C86 0.043(4) 0.039(4) 0.034(4) 0.005(3) -0.022(3) 0.006(3)
C87 0.051(4) 0.048(5) 0.021(3) 0.002(3) -0.018(3) -0.001(4)
C88 0.045(4) 0.047(4) 0.021(3) 0.010(3) -0.008(3) -0.011(4)
C89 0.044(4) 0.062(5) 0.021(4) -0.006(3) -0.004(3) -0.008(4)
C90 0.047(4) 0.055(5) 0.023(4) -0.013(3) -0.007(3) -0.001(4)
C91 0.047(4) 0.055(5) 0.027(4) -0.018(4) -0.013(3) 0.001(4)
C92 0.049(4) 0.053(5) 0.023(3) -0.008(3) -0.022(3) -0.002(4)
C93 0.042(4) 0.055(5) 0.028(4) -0.009(3) -0.023(3) -0.005(4)
C94 0.036(4) 0.048(4) 0.032(4) -0.003(3) -0.025(3) 0.000(3)
C95 0.026(3) 0.049(5) 0.047(5) -0.005(4) -0.018(3) -0.002(3)
C96 0.031(4) 0.049(5) 0.050(5) -0.010(4) -0.022(3) -0.017(3)
C97 0.045(4) 0.044(4) 0.052(5) -0.013(4) -0.028(4) -0.013(4)
C98 0.045(4) 0.053(5) 0.042(4) -0.019(4) -0.023(4) -0.010(4)
C99 0.054(5) 0.052(5) 0.035(4) -0.023(4) -0.019(4) 0.001(4)
C100 0.056(5) 0.034(4) 0.045(5) -0.023(4) -0.019(4) 0.000(4)
C101 0.053(5) 0.031(4) 0.057(5) -0.020(4) -0.021(4) -0.005(4)
C102 0.045(4) 0.024(4) 0.049(5) -0.012(3) -0.018(4) 0.000(3)
C103 0.055(5) 0.017(3) 0.056(5) -0.004(3) -0.022(4) -0.003(3)
C104 0.039(4) 0.019(3) 0.043(4) 0.007(3) -0.019(3) -0.002(3)
C105 0.041(4) 0.033(4) 0.035(4) -0.002(3) -0.022(3) 0.012(3)
C106 0.035(4) 0.040(4) 0.030(4) -0.003(3) -0.022(3) 0.003(3)
C107 0.028(3) 0.044(4) 0.034(4) -0.006(3) -0.021(3) 0.001(3)
C108 0.032(4) 0.045(4) 0.030(4) -0.009(3) -0.018(3) -0.008(3)
C109 0.034(4) 0.035(4) 0.040(4) -0.006(3) -0.017(3) -0.016(3)
C110 0.045(4) 0.029(4) 0.043(4) -0.011(3) -0.021(3) -0.008(3)
C111 0.054(5) 0.030(4) 0.034(4) -0.013(3) -0.020(3) -0.002(3)
C112 0.041(4) 0.037(4) 0.030(4) -0.012(3) -0.014(3) -0.014(3)
C113 0.047(4) 0.049(5) 0.024(3) -0.014(3) -0.020(3) 0.002(4)
C114 0.039(4) 0.046(4) 0.022(3) -0.005(3) -0.018(3) 0.005(3)
C115 0.042(4) 0.054(5) 0.015(3) 0.006(3) -0.007(3) -0.007(4)
C116 0.041(4) 0.033(4) 0.032(4) 0.006(3) -0.012(3) -0.008(3)
C117 0.049(5) 0.043(4) 0.030(4) 0.013(3) -0.010(3) -0.015(4)
C118 0.050(5) 0.034(4) 0.043(5) 0.006(3) -0.018(4) -0.011(4)
C119 0.041(4) 0.037(4) 0.060(5) -0.005(4) -0.021(4) -0.017(4)
C120 0.054(5) 0.027(4) 0.050(5) -0.008(3) -0.023(4) -0.020(3)
C121 0.037(4) 0.048(5) 0.051(5) -0.004(4) -0.021(4) -0.018(4)
C122 0.030(4) 0.060(5) 0.036(4) -0.001(4) -0.005(3) -0.009(4)
C123 0.018(3) 0.063(5) 0.044(5) -0.009(4) -0.005(3) 0.004(3)
C124 0.020(3) 0.050(5) 0.048(5) -0.007(4) -0.014(3) 0.008(3)
C125 0.021(3) 0.061(5) 0.034(4) -0.007(4) 0.002(3) -0.002(3)
C126 0.032(4) 0.062(5) 0.028(4) -0.003(4) 0.005(3) -0.009(4)
C127 0.032(4) 0.057(5) 0.032(4) 0.002(4) -0.005(3) -0.011(4)
C128 0.043(4) 0.050(5) 0.023(4) -0.005(3) -0.007(3) 0.000(4)
C129 0.046(4) 0.049(5) 0.021(3) -0.012(3) -0.009(3) -0.002(4)
C130 0.042(4) 0.043(4) 0.034(4) -0.021(3) -0.007(3) 0.010(3)
C131 0.035(4) 0.048(5) 0.036(4) -0.016(4) -0.007(3) 0.017(4)
C132 0.051(4) 0.035(4) 0.040(4) -0.021(3) -0.015(4) 0.006(4)
C133 0.045(5) 0.140(11) 0.052(6) 0.011(6) -0.022(5) -0.023(6)
C134 0.027(3) 0.042(4) 0.052(5) -0.002(4) -0.016(3) -0.010(3)
C135 0.074(7) 0.032(5) 0.120(10) -0.020(6) -0.055(7) 0.005(5)
C136 0.065(6) 0.073(8) 0.121(11) -0.069(8) -0.029(7) 0.007(6)
C137 0.052(5) 0.142(12) 0.054(6) -0.048(7) -0.011(5) -0.024(7)
C138 0.098(8) 0.054(6) 0.062(7) 0.006(5) -0.015(6) -0.025(6)
C139 0.076(6) 0.033(4) 0.060(6) -0.019(4) -0.011(5) -0.001(4)

loop_
_atom_type_symbol
_atom_type_description
_atom_type_scat_dispersion_real
_atom_type_scat_dispersion_imag
_atom_type_scat_source
C C 0.0181 0.0091 'International Tables Vol C Tables 4.2.6.8 and 6.1.1.4'
H H 0.0000 0.0000 'International Tables Vol C Tables 4.2.6.8 and 6.1.1.4'

loop_
_geom_angle_atom_site_label_1
_geom_angle_atom_site_label_2
_geom_angle_atom_site_label_3
_geom_angle
C2 C1 H1 111.2
C26 C1 H1 111.2
C26 C1 C2 103.8(7)
C26 C1 C30 114.7(6)
C30 C1 H1 111.2
C30 C1 C2 104.3(7)
C1 C2 H2 113.0
C13 C2 C1 105.2(7)
C13 C2 H2 113.0
C13 C2 C32 107.5(8)
C32 C2 C1 104.4(7)
C32 C2 H2 113.0
C4 C3 H3 112.9
C12 C3 H3 112.9
C12 C3 C4 104.5(7)
C12 C3 C33 108.2(7)
C33 C3 H3 112.9
C33 C3 C4 104.7(7)
C3 C4 H4 110.8
C5 C4 C3 103.7(7)
C5 C4 H4 110.8
C10 C4 C3 104.7(6)
C10 C4 H4 110.8
C10 C4 C5 115.5(6)
C6 C5 C4 129.1(8)
C6 C5 C34 118.8(8)
C34 C5 C4 109.3(8)
C5 C6 C7 129.0(7)
C5 C6 C44 118.8(8)
C44 C6 C7 106.7(7)
C8 C7 C6 127.9(7)
C8 C7 C46 118.3(8)
C46 C7 C6 106.1(7)
C7 C8 C9 127.1(8)
C7 C8 C49 119.0(8)
C49 C8 C9 106.7(7)
C10 C9 C8 129.5(7)
C10 C9 C18 118.6(7)
C18 C9 C8 106.5(7)
C9 C10 C4 129.6(7)
C9 C10 C11 118.9(7)
C11 C10 C4 108.6(7)
C12 C11 C10 110.7(8)
C16 C11 C10 121.4(8)
C16 C11 C12 120.1(8)
C11 C12 C3 109.3(8)
C13 C12 C3 122.9(9)
C13 C12 C11 119.5(8)
C12 C13 C2 124.2(9)
C12 C13 C14 119.5(9)
C14 C13 C2 108.7(7)
C15 C14 C13 119.5(8)
C15 C14 C26 122.2(8)
C26 C14 C13 110.1(8)
C14 C15 C16 118.7(8)
C14 C15 C23 119.5(8)
C23 C15 C16 109.1(8)
C11 C16 C15 119.0(9)
C11 C16 C17 119.8(8)
C17 C16 C15 108.4(7)
C16 C17 C22 108.2(8)
C18 C17 C16 118.9(7)
C18 C17 C22 119.3(8)
C17 C18 C9 121.4(8)
C17 C18 C19 119.2(8)
C19 C18 C9 109.2(7)
C18 C19 C49 108.7(7)
C20 C19 C18 121.8(8)
C20 C19 C49 120.1(8)
C19 C20 C21 118.6(8)
C19 C20 C51 119.9(9)
C51 C20 C21 107.9(8)
C20 C21 C53 108.2(8)
C22 C21 C20 119.3(8)
C22 C21 C53 120.3(9)
C17 C22 C23 106.6(8)
C21 C22 C17 120.8(8)
C21 C22 C23 119.6(8)
C15 C23 C22 107.3(7)
C24 C23 C15 118.4(8)
C24 C23 C22 119.5(8)
C23 C24 C25 121.6(8)
C23 C24 C54 119.6(8)
C54 C24 C25 109.8(7)
C24 C25 C27 105.3(7)
C26 C25 C24 118.6(7)
C26 C25 C27 129.9(8)
C14 C26 C1 109.8(7)
C25 C26 C1 129.0(8)
C25 C26 C14 118.8(8)
C28 C27 C25 126.9(7)
C28 C27 C55 119.1(7)
C55 C27 C25 106.9(7)
C27 C28 C29 127.2(7)
C27 C28 C66 118.4(7)
C66 C28 C29 106.9(6)
C30 C29 C28 129.4(8)
C30 C29 C38 119.0(7)
C38 C29 C28 105.7(6)
C29 C30 C1 130.0(8)
C29 C30 C31 119.2(8)
C31 C30 C1 108.3(7)
C32 C31 C30 109.8(8)
C36 C31 C30 120.1(7)
C36 C31 C32 121.6(8)
C31 C32 C2 110.6(8)
C33 C32 C2 123.7(9)
C33 C32 C31 118.5(9)
C32 C33 C3 122.6(9)
C32 C33 C34 120.1(8)
C34 C33 C3 109.5(8)
C33 C34 C5 110.4(8)
C35 C34 C5 121.5(9)
C35 C34 C33 120.1(8)
C34 C35 C36 119.5(8)
C34 C35 C43 120.7(8)
C43 C35 C36 107.0(7)
C31 C36 C35 116.8(8)
C31 C36 C37 121.1(7)
C37 C36 C35 108.5(8)
C36 C37 C42 108.7(7)
C38 C37 C36 118.2(8)
C38 C37 C42 120.1(7)
C37 C38 C29 121.8(7)
C37 C38 C39 119.2(8)
C39 C38 C29 110.1(6)
C40 C39 C38 120.4(7)
C40 C39 C66 121.5(7)
C66 C39 C38 107.2(7)
C39 C40 C41 119.6(7)
C39 C40 C62 120.1(7)
C62 C40 C41 107.4(7)
C40 C41 C63 107.9(7)
C42 C41 C40 119.8(8)
C42 C41 C63 119.3(7)
C37 C42 C43 106.3(7)
C41 C42 C37 119.9(7)
C41 C42 C43 121.3(8)
C35 C43 C42 109.0(8)
C44 C43 C35 117.9(8)
C44 C43 C42 118.9(8)
C43 C44 C6 121.5(8)
C43 C44 C45 119.5(7)
C45 C44 C6 110.0(7)
C46 C45 C44 107.9(7)
C63 C45 C44 120.7(8)
C63 C45 C46 120.4(8)
C45 C46 C7 109.2(8)
C47 C46 C7 122.2(8)
C47 C46 C45 119.8(8)
C46 C47 C48 119.2(8)
C46 C47 C60 119.7(9)
C48 C47 C60 108.2(8)
C47 C48 C50 108.3(8)
C49 C48 C47 119.3(8)
C49 C48 C50 120.5(9)
C19 C49 C8 108.6(8)
C48 C49 C8 121.9(8)
C48 C49 C19 118.9(8)
C51 C50 C48 120.5(9)
C51 C50 C59 120.4(9)
C59 C50 C48 107.9(8)
C20 C51 C52 107.5(9)
C50 C51 C20 119.8(9)
C50 C51 C52 120.6(9)
C53 C52 C51 108.8(8)
C57 C52 C51 118.9(9)
C57 C52 C53 120.0(9)
C52 C53 C21 107.4(8)
C54 C53 C21 118.8(8)
C54 C53 C52 120.4(8)
C53 C54 C24 121.0(7)
C53 C54 C55 119.9(8)
C55 C54 C24 108.6(8)
C54 C55 C27 109.3(7)
C56 C55 C27 121.6(7)
C56 C55 C54 119.7(8)
C55 C56 C57 120.9(8)
C55 C56 C65 119.6(7)
C65 C56 C57 107.5(8)
C52 C57 C56 118.6(8)
C52 C57 C58 120.5(9)
C58 C57 C56 108.3(8)
C57 C58 C64 107.4(8)
C59 C58 C57 119.4(9)
C59 C58 C64 120.9(8)
C50 C59 C60 108.7(8)
C58 C59 C50 119.9(9)
C58 C59 C60 118.6(8)
C59 C60 C47 106.9(8)
C61 C60 C47 119.5(9)
C61 C60 C59 121.4(8)
C60 C61 C62 119.9(8)
C60 C61 C63 120.7(8)
C63 C61 C62 107.3(8)
C40 C62 C61 108.6(7)
C64 C62 C40 118.9(7)
C64 C62 C61 119.5(8)
C45 C63 C41 119.3(8)
C45 C63 C61 119.3(8)
C61 C63 C41 108.4(7)
C62 C64 C58 119.6(8)
C62 C64 C65 120.4(7)
C65 C64 C58 107.6(7)
C56 C65 C64 109.1(7)
C66 C65 C56 119.1(7)
C66 C65 C64 120.3(7)
C39 C66 C28 110.0(6)
C65 C66 C28 122.0(7)
C65 C66 C39 118.4(7)
C68 C67 H5 111.0
C81 C67 H5 111.0
C81 C67 C68 104.2(6)
C86 C67 H5 111.0
C86 C67 C68 104.7(7)
C86 C67 C81 114.7(6)
C67 C68 H6 113.1
C79 C68 C67 104.8(6)
C79 C68 H6 113.1
C79 C68 C88 107.6(7)
C88 C68 C67 104.5(6)
C88 C68 H6 113.1
C70 C69 H7 112.9
C78 C69 H7 112.9
C78 C69 C70 105.7(6)
C78 C69 C89 107.2(7)
C89 C69 H7 112.9
C89 C69 C70 104.5(6)
C69 C70 H8 111.1
C71 C70 C69 104.6(6)
C71 C70 H8 111.1
C71 C70 C76 114.3(6)
C76 C70 C69 104.2(7)
C76 C70 H8 111.1
C72 C71 C70 130.6(7)
C72 C71 C90 118.4(7)
C90 C71 C70 108.6(7)
C71 C72 C73 128.3(7)
C71 C72 C100 118.9(7)
C100 C72 C73 106.9(7)
C74 C73 C72 127.6(7)
C74 C73 C102 117.8(7)
C102 C73 C72 106.6(6)
C73 C74 C75 127.3(7)
C73 C74 C105 118.9(7)
C105 C74 C75 107.1(6)
C76 C75 C74 130.1(6)
C76 C75 C107 117.6(7)
C107 C75 C74 105.9(6)
C75 C76 C70 129.0(7)
C75 C76 C77 120.1(7)
C77 C76 C70 108.2(7)
C76 C77 C78 111.3(7)
C109 C77 C76 121.3(7)
C109 C77 C78 119.3(7)
C77 C78 C69 108.0(7)
C79 C78 C69 124.1(7)
C79 C78 C77 119.9(7)
C78 C79 C68 123.5(8)
C78 C79 C80 119.6(7)
C80 C79 C68 109.6(7)
C81 C80 C79 110.1(6)
C110 C80 C79 119.4(7)
C110 C80 C81 122.1(7)
C80 C81 C67 108.7(7)
C82 C81 C67 130.0(7)
C82 C81 C80 118.7(7)
C81 C82 C83 128.4(7)
C81 C82 C132 118.5(7)
C132 C82 C83 106.6(7)
C84 C83 C82 128.2(7)
C84 C83 C131 118.0(7)
C131 C83 C82 106.7(6)
C83 C84 C85 127.5(7)
C83 C84 C124 118.7(7)
C124 C84 C85 106.4(6)
C86 C85 C84 128.6(7)
C86 C85 C94 119.1(7)
C94 C85 C84 106.4(6)
C85 C86 C67 130.4(8)
C85 C86 C87 119.1(7)
C87 C86 C67 107.7(7)
C88 C87 C86 111.5(7)
C92 C87 C86 121.4(7)
C92 C87 C88 119.0(8)
C87 C88 C68 109.0(7)
C89 C88 C68 123.9(7)
C89 C88 C87 119.8(7)
C88 C89 C69 122.8(8)
C88 C89 C90 119.6(7)
C90 C89 C69 109.6(7)
C89 C90 C71 110.3(7)
C91 C90 C71 121.7(8)
C91 C90 C89 120.7(8)
C90 C91 C92 118.1(7)
C90 C91 C99 120.4(7)
C99 C91 C92 107.8(7)
C87 C92 C91 118.9(7)
C87 C92 C93 119.7(7)
C93 C92 C91 108.5(7)
C92 C93 C98 107.8(7)
C94 C93 C92 117.8(7)
C94 C93 C98 119.9(7)
C93 C94 C85 122.2(7)
C93 C94 C95 118.7(7)
C95 C94 C85 110.1(7)
C94 C95 C124 107.4(7)
C96 C95 C94 120.9(8)
C96 C95 C124 121.4(7)
C95 C96 C97 119.7(7)
C95 C96 C121 119.4(7)
C97 C96 C121 107.8(7)
C96 C97 C120 108.3(7)
C98 C97 C96 119.4(7)
C98 C97 C120 119.9(8)
C93 C98 C99 107.3(7)
C97 C98 C93 120.2(8)
C97 C98 C99 120.0(7)
C91 C99 C98 108.2(7)
C100 C99 C91 117.9(7)
C100 C99 C98 119.9(8)
C99 C100 C72 122.1(7)
C99 C100 C101 119.1(8)
C101 C100 C72 109.2(7)
C100 C101 C102 108.4(7)
C120 C101 C100 120.9(7)
C120 C101 C102 120.8(8)
C101 C102 C73 108.8(7)
C103 C102 C73 123.0(7)
C103 C102 C101 119.3(7)
C102 C103 C104 118.1(7)
C102 C103 C118 119.8(7)
C104 C103 C118 109.1(7)
C103 C104 C116 107.8(6)
C105 C104 C103 119.6(7)
C105 C104 C116 120.5(7)
C104 C105 C74 122.6(6)
C104 C105 C106 118.8(7)
C106 C105 C74 109.4(6)
C105 C106 C107 108.0(6)
C114 C106 C105 121.8(7)
C114 C106 C107 119.4(7)
C106 C107 C75 109.5(6)
C108 C107 C75 122.3(7)
C108 C107 C106 120.1(7)
C107 C108 C109 118.2(6)
C107 C108 C112 119.1(7)
C109 C108 C112 107.8(6)
C77 C109 C108 119.8(7)
C77 C109 C110 119.1(6)
C108 C109 C110 108.8(7)
C80 C110 C109 119.1(7)
C80 C110 C111 119.4(7)
C111 C110 C109 108.6(7)
C110 C111 C112 108.0(7)
C132 C111 C110 119.3(6)
C132 C111 C112 117.5(7)
C108 C112 C111 106.6(6)
C113 C112 C108 119.9(7)
C113 C112 C111 121.1(7)
C112 C113 C114 119.9(7)
C112 C113 C129 119.4(7)
C114 C113 C129 108.6(7)
C106 C114 C113 120.3(7)
C106 C114 C115 118.9(7)
C113 C114 C115 108.0(6)
C116 C115 C114 120.0(7)
C116 C115 C128 120.2(7)
C128 C115 C114 107.3(7)
C115 C116 C104 119.4(6)
C115 C116 C117 120.8(7)
C117 C116 C104 107.3(7)
C116 C117 C118 108.6(7)
C127 C117 C116 119.1(8)
C127 C117 C118 120.0(7)
C103 C118 C117 107.0(7)
C119 C118 C103 120.4(8)
C119 C118 C117 120.3(8)
C118 C119 C120 119.7(8)
C118 C119 C121 119.2(8)
C120 C119 C121 107.6(7)
C97 C120 C119 107.8(7)
C101 C120 C97 119.2(7)
C101 C120 C119 119.5(7)
C96 C121 C119 108.1(8)
C122 C121 C96 119.8(8)
C122 C121 C119 120.3(7)
C121 C122 C123 120.4(7)
C121 C122 C127 120.5(8)
C127 C122 C123 106.0(7)
C124 C123 C122 119.9(8)
C124 C123 C125 119.0(7)
C125 C123 C122 109.1(7)
C95 C124 C84 109.7(7)
C123 C124 C84 122.3(7)
C123 C124 C95 118.6(8)
C123 C125 C126 108.2(7)
C131 C125 C123 119.4(7)
C131 C125 C126 120.9(7)
C127 C126 C125 107.3(7)
C128 C126 C125 119.4(7)
C128 C126 C127 121.7(8)
C117 C127 C122 119.5(8)
C117 C127 C126 119.7(7)
C126 C127 C122 109.2(7)
C115 C128 C129 108.0(7)
C126 C128 C115 118.3(7)
C126 C128 C129 120.6(7)
C113 C129 C128 107.8(7)
C130 C129 C113 120.1(7)
C130 C129 C128 118.4(7)
C129 C130 C131 121.6(7)
C129 C130 C132 119.0(7)
C132 C130 C131 108.9(7)
C125 C131 C83 122.4(7)
C125 C131 C130 118.7(7)
C130 C131 C83 108.7(7)
C111 C132 C82 121.4(7)
C111 C132 C130 121.6(7)
C130 C132 C82 108.9(7)
H14 C133 H15 109.5
H14 C133 H16 109.5
H15 C133 H16 109.5
C134 C133 H14 109.5
C134 C133 H15 109.5
C134 C133 H16 109.5
C135 C134 C133 121.4(9)
C139 C134 C133 120.9(9)
C139 C134 C135 117.6(9)
C134 C135 H9 119.0
C134 C135 C136 122.0(10)
C136 C135 H9 119.0
C135 C136 H10 119.7
C137 C136 C135 120.6(9)
C137 C136 H10 119.7
C136 C137 H11 121.0
C136 C137 C138 118.0(10)
C138 C137 H11 121.0
C137 C138 H12 119.9
C139 C138 C137 120.2(10)
C139 C138 H12 119.9
C134 C139 C138 121.5(9)
C134 C139 H13 119.3
C138 C139 H13 119.3
H32_a C140_a H30_a 109.5
H32_a C140_a H31_a 109.5
H30_a C140_a H31_a 109.5
C141_a C140_a H32_a 109.5
C141_a C140_a H30_a 109.5
C141_a C140_a H31_a 109.5
C143_a C142_a H18_a 120.0
C143_a C142_a C141_a 120.0
C141_a C142_a H18_a 120.0
C142_a C143_a H20_a 120.0
C142_a C143_a C144_a 120.0
C144_a C143_a H20_a 120.0
C143_a C144_a H22_a 120.0
C145_a C144_a C143_a 120.0
C145_a C144_a H22_a 120.0
C144_a C145_a H24_a 120.0
C146_a C145_a C144_a 120.0
C146_a C145_a H24_a 120.0
C145_a C146_a H26_a 120.0
C145_a C146_a C141_a 120.0
C141_a C146_a H26_a 120.0
C142_a C141_a C140_a 116(2)
C146_a C141_a C140_a 124(2)
C146_a C141_a C142_a 120.0
C148_b C149_b H17_b 120.0
C148_b C149_b C150_b 120.0
C150_b C149_b H17_b 120.0
C149_b C148_b C147_b 114(3)
C153_b C148_b C149_b 120.0
C153_b C148_b C147_b 126(3)
C148_b C153_b H25_b 120.0
C152_b C153_b C148_b 120.0
C152_b C153_b H25_b 120.0
C153_b C152_b H23_b 120.0
C153_b C152_b C151_b 120.0
C151_b C152_b H23_b 120.0
C152_b C151_b H21_b 120.0
C152_b C151_b C150_b 120.0
C150_b C151_b H21_b 120.0
C149_b C150_b H19_b 120.0
C151_b C150_b C149_b 120.0
C151_b C150_b H19_b 120.0
C148_b C147_b H28_b 109.5
C148_b C147_b H27_b 109.5
C148_b C147_b H29_b 109.5
H28_b C147_b H27_b 109.5
H28_b C147_b H29_b 109.5
H27_b C147_b H29_b 109.5

loop_
_geom_bond_atom_site_label_1
_geom_bond_atom_site_label_2
_geom_bond_distance
C1 H1 0.9800
C1 C2 1.590(11)
C1 C26 1.515(13)
C1 C30 1.542(12)
C2 H2 0.9800
C2 C13 1.505(14)
C2 C32 1.507(14)
C3 H3 0.9800
C3 C4 1.588(12)
C3 C12 1.509(12)
C3 C33 1.517(13)
C4 H4 0.9800
C4 C5 1.526(11)
C4 C10 1.515(11)
C5 C6 1.381(12)
C5 C34 1.438(12)
C6 C7 1.501(12)
C6 C44 1.451(11)
C7 C8 1.376(11)
C7 C46 1.477(12)
C8 C9 1.487(11)
C8 C49 1.463(12)
C9 C10 1.380(11)
C9 C18 1.466(11)
C10 C11 1.443(11)
C11 C12 1.417(13)
C11 C16 1.393(12)
C12 C13 1.366(12)
C13 C14 1.437(12)
C14 C15 1.394(13)
C14 C26 1.427(11)
C15 C16 1.428(12)
C15 C23 1.423(12)
C16 C17 1.422(13)
C17 C18 1.383(11)
C17 C22 1.454(11)
C18 C19 1.420(12)
C19 C20 1.397(12)
C19 C49 1.441(12)
C20 C21 1.446(14)
C20 C51 1.443(14)
C21 C22 1.379(13)
C21 C53 1.454(13)
C22 C23 1.470(13)
C23 C24 1.389(11)
C24 C25 1.467(12)
C24 C54 1.431(12)
C25 C26 1.376(11)
C25 C27 1.509(10)
C27 C28 1.383(11)
C27 C55 1.457(11)
C28 C29 1.504(11)
C28 C66 1.445(10)
C29 C30 1.359(11)
C29 C38 1.457(11)
C30 C31 1.454(11)
C31 C32 1.413(12)
C31 C36 1.397(13)
C32 C33 1.377(12)
C33 C34 1.406(13)
C34 C35 1.377(12)
C35 C36 1.449(12)
C35 C43 1.415(13)
C36 C37 1.402(12)
C37 C38 1.384(11)
C37 C42 1.441(12)
C38 C39 1.442(11)
C39 C40 1.385(11)
C39 C66 1.438(10)
C40 C41 1.446(11)
C40 C62 1.445(12)
C41 C42 1.382(12)
C41 C63 1.456(12)
C42 C43 1.444(11)
C43 C44 1.401(12)
C44 C45 1.442(12)
C45 C46 1.436(12)
C45 C63 1.397(11)
C46 C47 1.378(13)
C47 C48 1.434(13)
C47 C60 1.465(12)
C48 C49 1.387(13)
C48 C50 1.445(13)
C50 C51 1.361(14)
C50 C59 1.442(13)
C51 C52 1.454(14)
C52 C53 1.432(13)
C52 C57 1.398(13)
C53 C54 1.402(13)
C54 C55 1.428(11)
C55 C56 1.382(12)
C56 C57 1.459(13)
C56 C65 1.415(11)
C57 C58 1.436(13)
C58 C59 1.398(13)
C58 C64 1.449(12)
C59 C60 1.446(14)
C60 C61 1.376(13)
C61 C62 1.459(12)
C61 C63 1.435(13)
C62 C64 1.397(12)
C64 C65 1.447(11)
C65 C66 1.398(11)
C67 H5 0.9800
C67 C68 1.592(12)
C67 C81 1.534(10)
C67 C86 1.529(11)
C68 H6 0.9800
C68 C79 1.496(10)
C68 C88 1.497(12)
C69 H7 0.9800
C69 C70 1.570(12)
C69 C78 1.506(11)
C69 C89 1.515(10)
C70 H8 0.9800
C70 C71 1.526(11)
C70 C76 1.538(10)
C71 C72 1.379(12)
C71 C90 1.438(11)
C72 C73 1.500(11)
C72 C100 1.454(11)
C73 C74 1.382(10)
C73 C102 1.464(11)
C74 C75 1.495(10)
C74 C105 1.460(11)
C75 C76 1.371(11)
C75 C107 1.471(10)
C76 C77 1.422(11)
C77 C78 1.432(10)
C77 C109 1.400(11)
C78 C79 1.364(12)
C79 C80 1.437(11)
C80 C81 1.435(11)
C80 C110 1.398(10)
C81 C82 1.382(12)
C82 C83 1.491(11)
C82 C132 1.475(10)
C83 C84 1.381(10)
C83 C131 1.470(11)
C84 C85 1.506(11)
C84 C124 1.461(11)
C85 C86 1.369(11)
C85 C94 1.454(11)
C86 C87 1.426(11)
C87 C88 1.426(11)
C87 C92 1.417(11)
C88 C89 1.379(12)
C89 C90 1.410(12)
C90 C91 1.393(11)
C91 C92 1.444(11)
C91 C99 1.413(12)
C92 C93 1.420(11)
C93 C94 1.393(11)
C93 C98 1.440(11)
C94 C95 1.445(11)
C95 C96 1.378(11)
C95 C124 1.445(11)
C96 C97 1.448(12)
C96 C121 1.450(11)
C97 C98 1.388(12)
C97 C120 1.451(11)
C98 C99 1.449(12)
C99 C100 1.391(11)
C100 C101 1.442(12)
C101 C102 1.445(11)
C101 C120 1.390(12)
C102 C103 1.398(12)
C103 C104 1.429(10)
C103 C118 1.445(12)
C104 C105 1.379(11)
C104 C116 1.462(11)
C105 C106 1.434(10)
C106 C107 1.443(10)
C106 C114 1.383(10)
C107 C108 1.379(10)
C108 C109 1.417(10)
C108 C112 1.454(10)
C109 C110 1.429(11)
C110 C111 1.412(11)
C111 C112 1.460(10)
C111 C132 1.384(11)
C112 C113 1.377(11)
C113 C114 1.433(11)
C113 C129 1.435(11)
C114 C115 1.456(10)
C115 C116 1.384(11)
C115 C128 1.447(11)
C116 C117 1.442(11)
C117 C118 1.451(12)
C117 C127 1.392(12)
C118 C119 1.391(11)
C119 C120 1.453(12)
C119 C121 1.460(12)
C121 C122 1.375(12)
C122 C123 1.455(12)
C122 C127 1.455(11)
C123 C124 1.390(11)
C123 C125 1.421(11)
C125 C126 1.455(11)
C125 C131 1.380(12)
C126 C127 1.430(12)
C126 C128 1.388(11)
C128 C129 1.452(11)
C129 C130 1.399(11)
C130 C131 1.442(11)
C130 C132 1.431(11)
C133 H14 0.9600
C133 H15 0.9600
C133 H16 0.9600
C133 C134 1.504(13)
C134 C135 1.356(13)
C134 C139 1.353(11)
C135 H9 0.9300
C135 C136 1.370(17)
C136 H10 0.9300
C136 C137 1.354(17)
C137 H11 0.9300
C137 C138 1.381(16)
C138 H12 0.9300
C138 C139 1.376(14)
C139 H13 0.9300
C140_a H32_a 0.9600
C140_a H30_a 0.9600
C140_a H31_a 0.9600
C140_a C141_a 1.508(19)
C142_a H18_a 0.9300
C142_a C143_a 1.3900
C142_a C141_a 1.3900
C143_a H20_a 0.9300
C143_a C144_a 1.3900
C144_a H22_a 0.9300
C144_a C145_a 1.3900
C145_a H24_a 0.9300
C145_a C146_a 1.3900
C146_a H26_a 0.9300
C146_a C141_a 1.3900
C149_b H17_b 0.9300
C149_b C148_b 1.3900
C149_b C150_b 1.3900
C148_b C153_b 1.3900
C148_b C147_b 1.49(2)
C153_b H25_b 0.9300
C153_b C152_b 1.3900
C152_b H23_b 0.9300
C152_b C151_b 1.3900
C151_b H21_b 0.9300
C151_b C150_b 1.3900
C150_b H19_b 0.9300
C147_b H28_b 0.9600
C147_b H27_b 0.9600
C147_b H29_b 0.9600

loop_
_geom_torsion_atom_site_label_1
_geom_torsion_atom_site_label_2
_geom_torsion_atom_site_label_3
_geom_torsion_atom_site_label_4
_geom_torsion
C1 C2 C13 C12 -136.6(8)
C1 C2 C13 C14 12.3(9)
C1 C2 C32 C31 -12.8(9)
C1 C2 C32 C33 136.8(8)
C1 C30 C31 C32 -14.7(9)
C1 C30 C31 C36 -163.1(7)
C2 C1 C26 C14 -6.1(8)
C2 C1 C26 C25 155.7(8)
C2 C1 C30 C29 -155.1(8)
C2 C1 C30 C31 6.2(8)
C2 C13 C14 C15 -166.1(7)
C2 C13 C14 C26 -16.9(9)
C2 C32 C33 C3 -0.1(12)
C2 C32 C33 C34 -146.0(8)
C3 C4 C5 C6 155.1(7)
C3 C4 C5 C34 -5.1(7)
C3 C4 C10 C9 -154.6(7)
C3 C4 C10 C11 5.5(7)
C3 C12 C13 C2 0.5(12)
C3 C12 C13 C14 -145.4(8)
C3 C33 C34 C5 -16.7(8)
C3 C33 C34 C35 -166.1(7)
C4 C3 C12 C11 -11.6(8)
C4 C3 C12 C13 136.4(8)
C4 C3 C33 C32 -136.4(8)
C4 C3 C33 C34 12.6(8)
C4 C5 C6 C7 -16.3(12)
C4 C5 C6 C44 -166.3(6)
C4 C5 C34 C33 13.7(8)
C4 C5 C34 C35 162.7(6)
C4 C10 C11 C12 -13.3(8)
C4 C10 C11 C16 -162.4(7)
C5 C4 C10 C9 -41.2(10)
C5 C4 C10 C11 118.8(7)
C5 C6 C7 C8 -6.3(12)
C5 C6 C7 C46 -154.6(7)
C5 C6 C44 C43 9.3(10)
C5 C6 C44 C45 156.0(6)
C5 C34 C35 C36 -130.4(8)
C5 C34 C35 C43 6.4(11)
C6 C5 C34 C33 -148.9(7)
C6 C5 C34 C35 0.1(10)
C6 C7 C8 C9 0.6(12)
C6 C7 C8 C49 -145.7(7)
C6 C7 C46 C45 3.0(8)
C6 C7 C46 C47 150.3(7)
C6 C44 C45 C46 1.9(8)
C6 C44 C45 C63 -142.3(7)
C7 C6 C44 C43 -146.8(7)
C7 C6 C44 C45 0.0(8)
C7 C8 C9 C10 5.8(12)
C7 C8 C9 C18 -147.2(7)
C7 C8 C49 C19 147.6(7)
C7 C8 C49 C48 3.6(11)
C7 C46 C47 C48 1.1(12)
C7 C46 C47 C60 -135.8(8)
C8 C7 C46 C45 -148.8(7)
C8 C7 C46 C47 -1.6(11)
C8 C9 C10 C4 16.2(12)
C8 C9 C10 C11 -142.1(8)
C8 C9 C18 C17 146.1(7)
C8 C9 C18 C19 1.1(8)
C9 C8 C49 C19 -4.8(8)
C9 C8 C49 C48 -148.8(8)
C9 C10 C11 C12 149.2(7)
C9 C10 C11 C16 0.1(11)
C9 C18 C19 C20 142.2(7)
C9 C18 C19 C49 -4.1(9)
C10 C4 C5 C6 41.2(10)
C10 C4 C5 C34 -119.1(7)
C10 C9 C18 C17 -10.4(10)
C10 C9 C18 C19 -155.4(7)
C10 C11 C12 C3 15.9(8)
C10 C11 C12 C13 -133.4(8)
C10 C11 C16 C15 130.4(8)
C10 C11 C16 C17 -6.8(11)
C11 C12 C13 C2 145.4(8)
C11 C12 C13 C14 -0.5(12)
C11 C16 C17 C18 4.8(11)
C11 C16 C17 C22 145.1(7)
C12 C3 C4 C5 -117.9(7)
C12 C3 C4 C10 3.5(8)
C12 C3 C33 C32 -25.4(11)
C12 C3 C33 C34 123.7(7)
C12 C11 C16 C15 -15.9(11)
C12 C11 C16 C17 -153.1(7)
C12 C13 C14 C15 -15.5(12)
C12 C13 C14 C26 133.7(8)
C13 C2 C32 C31 -124.2(7)
C13 C2 C32 C33 25.5(11)
C13 C14 C15 C16 15.6(11)
C13 C14 C15 C23 153.2(7)
C13 C14 C26 C1 14.4(8)
C13 C14 C26 C25 -149.5(7)
C14 C15 C16 C11 -0.1(11)
C14 C15 C16 C17 141.5(7)
C14 C15 C23 C22 -144.9(7)
C14 C15 C23 C24 -6.0(11)
C15 C14 C26 C1 162.7(7)
C15 C14 C26 C25 -1.2(11)
C15 C16 C17 C18 -136.5(7)
C15 C16 C17 C22 3.9(8)
C15 C23 C24 C25 -1.9(11)
C15 C23 C24 C54 -145.8(7)
C16 C11 C12 C3 165.4(6)
C16 C11 C12 C13 16.2(12)
C16 C15 C23 C22 -3.7(9)
C16 C15 C23 C24 135.2(8)
C16 C17 C18 C9 3.7(11)
C16 C17 C18 C19 145.4(7)
C16 C17 C22 C21 -147.1(8)
C16 C17 C22 C23 -6.0(8)
C17 C18 C19 C20 -3.7(11)
C17 C18 C19 C49 -150.0(7)
C17 C22 C23 C15 5.9(8)
C17 C22 C23 C24 -132.4(7)
C18 C9 C10 C4 166.5(7)
C18 C9 C10 C11 8.2(10)
C18 C17 C22 C21 -7.0(12)
C18 C17 C22 C23 134.1(8)
C18 C19 C20 C21 -4.8(12)
C18 C19 C20 C51 -140.7(8)
C18 C19 C49 C8 5.6(9)
C18 C19 C49 C48 150.9(7)
C19 C20 C21 C22 7.2(12)
C19 C20 C21 C53 -135.3(8)
C19 C20 C51 C50 -5.5(13)
C19 C20 C51 C52 137.2(8)
C20 C19 C49 C8 -141.4(8)
C20 C19 C49 C48 3.8(12)
C20 C21 C22 C17 -1.5(12)
C20 C21 C22 C23 -137.7(8)
C20 C21 C53 C52 -5.8(9)
C20 C21 C53 C54 135.2(8)
C20 C51 C52 C53 -0.6(9)
C20 C51 C52 C57 -142.9(8)
C21 C20 C51 C50 -145.6(8)
C21 C20 C51 C52 -2.9(9)
C21 C22 C23 C15 147.6(7)
C21 C22 C23 C24 9.2(11)
C21 C53 C54 C24 4.2(11)
C21 C53 C54 C55 -136.5(8)
C22 C17 C18 C9 -132.2(8)
C22 C17 C18 C19 9.5(11)
C22 C21 C53 C52 -147.9(7)
C22 C21 C53 C54 -6.9(11)
C22 C23 C24 C25 132.0(8)
C22 C23 C24 C54 -11.9(10)
C23 C15 C16 C11 -141.7(7)
C23 C15 C16 C17 -0.1(9)
C23 C24 C25 C26 8.3(11)
C23 C24 C25 C27 -146.8(7)
C23 C24 C54 C53 5.3(11)
C23 C24 C54 C55 149.9(7)
C24 C25 C26 C1 -167.0(7)
C24 C25 C26 C14 -6.6(10)
C24 C25 C27 C28 147.4(7)
C24 C25 C27 C55 -2.4(7)
C24 C54 C55 C27 -3.7(8)
C24 C54 C55 C56 -150.7(7)
C25 C24 C54 C53 -142.4(7)
C25 C24 C54 C55 2.1(8)
C25 C27 C28 C29 -0.9(12)
C25 C27 C28 C66 -146.5(7)
C25 C27 C55 C54 3.7(8)
C25 C27 C55 C56 150.0(7)
C26 C1 C2 C13 -3.8(8)
C26 C1 C2 C32 -116.8(7)
C26 C1 C30 C29 -42.3(11)
C26 C1 C30 C31 119.0(7)
C26 C14 C15 C16 -129.8(8)
C26 C14 C15 C23 7.8(11)
C26 C25 C27 C28 -3.8(13)
C26 C25 C27 C55 -153.6(8)
C27 C25 C26 C1 -18.9(13)
C27 C25 C26 C14 141.5(8)
C27 C28 C29 C30 5.7(12)
C27 C28 C29 C38 -146.2(7)
C27 C28 C66 C39 148.2(6)
C27 C28 C66 C65 2.8(10)
C27 C55 C56 C57 -135.7(7)
C27 C55 C56 C65 2.3(11)
C28 C27 C55 C54 -148.8(6)
C28 C27 C55 C56 -2.6(10)
C28 C29 C30 C1 17.2(13)
C28 C29 C30 C31 -142.4(8)
C28 C29 C38 C37 146.5(7)
C28 C29 C38 C39 -0.6(8)
C29 C28 C66 C39 -3.7(8)
C29 C28 C66 C65 -149.1(6)
C29 C30 C31 C32 149.0(7)
C29 C30 C31 C36 0.6(12)
C29 C38 C39 C40 142.9(7)
C29 C38 C39 C66 -1.7(8)
C30 C1 C2 C13 116.7(7)
C30 C1 C2 C32 3.6(9)
C30 C1 C26 C14 -119.2(7)
C30 C1 C26 C25 42.6(11)
C30 C29 C38 C37 -8.8(11)
C30 C29 C38 C39 -155.9(7)
C30 C31 C32 C2 17.5(10)
C30 C31 C32 C33 -133.9(8)
C30 C31 C36 C35 130.5(8)
C30 C31 C36 C37 -5.5(12)
C31 C32 C33 C3 147.3(8)
C31 C32 C33 C34 1.4(12)
C31 C36 C37 C38 3.1(12)
C31 C36 C37 C42 144.5(7)
C32 C2 C13 C12 -25.8(11)
C32 C2 C13 C14 123.1(7)
C32 C31 C36 C35 -14.2(11)
C32 C31 C36 C37 -150.2(8)
C32 C33 C34 C5 133.3(8)
C32 C33 C34 C35 -16.2(12)
C33 C3 C4 C5 -4.3(7)
C33 C3 C4 C10 117.2(7)
C33 C3 C12 C11 -122.7(8)
C33 C3 C12 C13 25.3(11)
C33 C34 C35 C36 15.7(11)
C33 C34 C35 C43 152.4(7)
C34 C5 C6 C7 142.4(7)
C34 C5 C6 C44 -7.6(10)
C34 C35 C36 C31 -0.7(11)
C34 C35 C36 C37 140.4(8)
C34 C35 C43 C42 -144.2(7)
C34 C35 C43 C44 -4.7(10)
C35 C36 C37 C38 -136.1(7)
C35 C36 C37 C42 5.3(9)
C35 C43 C44 C6 -3.0(10)
C35 C43 C44 C45 -146.8(7)
C36 C31 C32 C2 165.4(7)
C36 C31 C32 C33 14.0(12)
C36 C35 C43 C42 -2.8(8)
C36 C35 C43 C44 136.7(7)
C36 C37 C38 C29 4.0(11)
C36 C37 C38 C39 148.2(7)
C36 C37 C42 C41 -149.5(7)
C36 C37 C42 C43 -6.9(8)
C37 C38 C39 C40 -5.1(11)
C37 C38 C39 C66 -149.7(7)
C37 C42 C43 C35 6.0(8)
C37 C42 C43 C44 -133.0(8)
C38 C29 C30 C1 165.9(7)
C38 C29 C30 C31 6.3(11)
C38 C37 C42 C41 -8.9(11)
C38 C37 C42 C43 133.6(8)
C38 C39 C40 C41 -3.6(11)
C38 C39 C40 C62 -140.2(7)
C38 C39 C66 C28 3.4(8)
C38 C39 C66 C65 150.3(6)
C39 C40 C41 C42 6.0(11)
C39 C40 C41 C63 -135.1(7)
C39 C40 C62 C61 136.7(7)
C39 C40 C62 C64 -4.5(10)
C40 C39 C66 C28 -140.8(7)
C40 C39 C66 C65 6.1(10)
C40 C41 C42 C37 0.1(11)
C40 C41 C42 C43 -136.7(8)
C40 C41 C63 C45 135.2(7)
C40 C41 C63 C61 -5.9(9)
C40 C62 C64 C58 141.4(7)
C40 C62 C64 C65 4.1(10)
C41 C40 C62 C61 -4.6(8)
C41 C40 C62 C64 -145.8(7)
C41 C42 C43 C35 147.8(7)
C41 C42 C43 C44 8.8(11)
C42 C37 C38 C29 -132.9(8)
C42 C37 C38 C39 11.3(11)
C42 C41 C63 C45 -6.1(11)
C42 C41 C63 C61 -147.2(7)
C42 C43 C44 C6 132.4(8)
C42 C43 C44 C45 -11.3(11)
C43 C35 C36 C31 -142.7(7)
C43 C35 C36 C37 -1.6(9)
C43 C44 C45 C46 149.5(7)
C43 C44 C45 C63 5.3(11)
C44 C6 C7 C8 146.4(7)
C44 C6 C7 C46 -1.8(7)
C44 C45 C46 C7 -3.1(8)
C44 C45 C46 C47 -151.3(7)
C44 C45 C63 C41 3.6(11)
C44 C45 C63 C61 140.4(8)
C45 C46 C47 C48 145.0(8)
C45 C46 C47 C60 8.2(11)
C46 C7 C8 C9 145.5(7)
C46 C7 C8 C49 -0.7(10)
C46 C45 C63 C41 -136.3(8)
C46 C45 C63 C61 0.6(11)
C46 C47 C48 C49 1.8(12)
C46 C47 C48 C50 -141.2(8)
C46 C47 C60 C59 139.6(8)
C46 C47 C60 C61 -3.3(12)
C47 C48 C49 C8 -4.1(12)
C47 C48 C49 C19 -144.6(8)
C47 C48 C50 C51 145.2(8)
C47 C48 C50 C59 1.4(9)
C47 C60 C61 C62 134.7(8)
C47 C60 C61 C63 -3.1(12)
C48 C47 C60 C59 -1.4(9)
C48 C47 C60 C61 -144.3(8)
C48 C50 C51 C20 3.2(12)
C48 C50 C51 C52 -134.6(9)
C48 C50 C59 C58 138.7(8)
C48 C50 C59 C60 -2.2(9)
C49 C8 C9 C10 155.3(7)
C49 C8 C9 C18 2.3(8)
C49 C19 C20 C21 137.9(9)
C49 C19 C20 C51 1.9(12)
C49 C48 C50 C51 2.7(12)
C49 C48 C50 C59 -141.1(8)
C50 C48 C49 C8 134.4(8)
C50 C48 C49 C19 -6.2(12)
C50 C51 C52 C53 141.7(8)
C50 C51 C52 C57 -0.5(12)
C50 C59 C60 C47 2.2(9)
C50 C59 C60 C61 144.3(8)
C51 C20 C21 C22 148.0(8)
C51 C20 C21 C53 5.4(9)
C51 C50 C59 C58 -5.1(12)
C51 C50 C59 C60 -146.1(8)
C51 C52 C53 C21 3.9(9)
C51 C52 C53 C54 -136.3(8)
C51 C52 C57 C56 134.1(8)
C51 C52 C57 C58 -3.4(11)
C52 C53 C54 C24 140.0(8)
C52 C53 C54 C55 -0.7(11)
C52 C57 C58 C59 3.0(11)
C52 C57 C58 C64 145.6(7)
C53 C21 C22 C17 136.5(8)
C53 C21 C22 C23 0.3(11)
C53 C52 C57 C56 -3.9(11)
C53 C52 C57 C58 -141.3(8)
C53 C54 C55 C27 141.4(7)
C53 C54 C55 C56 -5.6(10)
C54 C24 C25 C26 155.3(7)
C54 C24 C25 C27 0.2(8)
C54 C55 C56 C57 7.2(10)
C54 C55 C56 C65 145.1(7)
C55 C27 C28 C29 145.7(7)
C55 C27 C28 C66 0.1(9)
C55 C56 C57 C52 -2.4(11)
C55 C56 C57 C58 139.7(7)
C55 C56 C65 C64 -143.0(7)
C55 C56 C65 C66 0.6(10)
C56 C57 C58 C59 -138.3(8)
C56 C57 C58 C64 4.3(8)
C56 C65 C66 C28 -3.2(10)
C56 C65 C66 C39 -145.8(7)
C57 C52 C53 C21 145.7(7)
C57 C52 C53 C54 5.4(11)
C57 C56 C65 C64 0.0(8)
C57 C56 C65 C66 143.5(7)
C57 C58 C59 C50 1.2(12)
C57 C58 C59 C60 138.4(8)
C57 C58 C64 C62 -146.4(7)
C57 C58 C64 C65 -4.3(8)
C58 C59 C60 C47 -139.3(8)
C58 C59 C60 C61 2.8(12)
C58 C64 C65 C56 2.7(8)
C58 C64 C65 C66 -140.4(7)
C59 C50 C51 C20 142.6(9)
C59 C50 C51 C52 4.8(12)
C59 C58 C64 C62 -4.5(11)
C59 C58 C64 C65 137.7(8)
C59 C60 C61 C62 -2.8(12)
C59 C60 C61 C63 -140.6(8)
C60 C47 C48 C49 143.0(8)
C60 C47 C48 C50 0.0(9)
C60 C61 C62 C40 -141.8(8)
C60 C61 C62 C64 -1.0(11)
C60 C61 C63 C41 145.4(8)
C60 C61 C63 C45 4.4(12)
C61 C62 C64 C58 4.5(11)
C61 C62 C64 C65 -132.8(8)
C62 C40 C41 C42 147.5(7)
C62 C40 C41 C63 6.4(8)
C62 C61 C63 C41 3.0(9)
C62 C61 C63 C45 -138.0(7)
C62 C64 C65 C56 144.5(7)
C62 C64 C65 C66 1.4(10)
C63 C41 C42 C37 136.9(8)
C63 C41 C42 C43 0.0(11)
C63 C45 C46 C7 141.2(7)
C63 C45 C46 C47 -6.9(11)
C63 C61 C62 C40 1.0(9)
C63 C61 C62 C64 141.8(7)
C64 C58 C59 C50 -136.3(8)
C64 C58 C59 C60 0.9(12)
C64 C65 C66 C28 136.2(7)
C64 C65 C66 C39 -6.4(10)
C65 C56 C57 C52 -144.8(7)
C65 C56 C57 C58 -2.7(8)
C66 C28 C29 C30 154.4(7)
C66 C28 C29 C38 2.6(7)
C66 C39 C40 C41 136.0(7)
C66 C39 C40 C62 -0.6(10)
C67 C68 C79 C78 -137.1(7)
C67 C68 C79 C80 12.7(8)
C67 C68 C88 C87 -12.6(8)
C67 C68 C88 C89 137.2(7)
C67 C81 C82 C83 -17.7(13)
C67 C81 C82 C132 -165.3(7)
C67 C86 C87 C88 -14.7(8)
C67 C86 C87 C92 -162.8(6)
C68 C67 C81 C80 -6.2(8)
C68 C67 C81 C82 155.2(8)
C68 C67 C86 C85 -154.5(7)
C68 C67 C86 C87 6.0(7)
C68 C79 C80 C81 -17.4(8)
C68 C79 C80 C110 -166.1(6)
C68 C88 C89 C69 -0.6(11)
C68 C88 C89 C90 -146.0(7)
C69 C70 C71 C72 155.7(8)
C69 C70 C71 C90 -6.1(8)
C69 C70 C76 C75 -155.3(7)
C69 C70 C76 C77 5.7(7)
C69 C78 C79 C68 0.7(12)
C69 C78 C79 C80 -146.2(7)
C69 C89 C90 C71 -16.4(9)
C69 C89 C90 C91 -166.8(7)
C70 C69 C78 C77 -12.6(8)
C70 C69 C78 C79 136.0(8)
C70 C69 C89 C88 -136.7(7)
C70 C69 C89 C90 11.8(8)
C70 C71 C72 C73 -17.7(13)
C70 C71 C72 C100 -167.0(7)
C70 C71 C90 C89 14.0(9)
C70 C71 C90 C91 164.1(7)
C70 C76 C77 C78 -14.3(8)
C70 C76 C77 C109 -162.7(6)
C71 C70 C76 C75 -41.7(11)
C71 C70 C76 C77 119.2(7)
C71 C72 C73 C74 -6.3(13)
C71 C72 C73 C102 -153.8(8)
C71 C72 C100 C99 9.0(11)
C71 C72 C100 C101 154.7(7)
C71 C90 C91 C92 -130.2(8)
C71 C90 C91 C99 5.5(11)
C72 C71 C90 C89 -150.3(7)
C72 C71 C90 C91 -0.2(11)
C72 C73 C74 C75 1.9(12)
C72 C73 C74 C105 -145.3(7)
C72 C73 C102 C101 3.2(8)
C72 C73 C102 C103 150.1(7)
C72 C100 C101 C102 2.6(9)
C72 C100 C101 C120 -143.3(7)
C73 C72 C100 C99 -146.3(7)
C73 C72 C100 C101 -0.6(8)
C73 C74 C75 C76 3.3(12)
C73 C74 C75 C107 -147.0(7)
C73 C74 C105 C104 2.8(10)
C73 C74 C105 C106 149.0(6)
C73 C102 C103 C104 1.4(11)
C73 C102 C103 C118 -135.9(8)
C74 C73 C102 C101 -148.0(7)
C74 C73 C102 C103 -1.1(11)
C74 C75 C76 C70 18.3(12)
C74 C75 C76 C77 -140.8(7)
C74 C75 C107 C106 -1.3(7)
C74 C75 C107 C108 147.2(6)
C74 C105 C106 C107 3.4(7)
C74 C105 C106 C114 -140.6(7)
C75 C74 C105 C104 -150.5(6)
C75 C74 C105 C106 -4.2(7)
C75 C76 C77 C78 148.7(7)
C75 C76 C77 C109 0.3(10)
C75 C107 C108 C109 0.8(10)
C75 C107 C108 C112 -133.2(7)
C76 C70 C71 C72 42.3(12)
C76 C70 C71 C90 -119.4(8)
C76 C75 C107 C106 -156.0(6)
C76 C75 C107 C108 -7.4(9)
C76 C77 C78 C69 17.2(8)
C76 C77 C78 C79 -133.0(7)
C76 C77 C109 C108 -7.1(10)
C76 C77 C109 C110 131.0(7)
C77 C78 C79 C68 145.9(7)
C77 C78 C79 C80 -1.0(10)
C77 C109 C110 C80 -0.8(10)
C77 C109 C110 C111 -142.0(6)
C78 C69 C70 C71 -116.1(6)
C78 C69 C70 C76 4.2(8)
C78 C69 C89 C88 -24.8(10)
C78 C69 C89 C90 123.6(7)
C78 C77 C109 C108 -153.1(6)
C78 C77 C109 C110 -15.0(10)
C78 C79 C80 C81 133.7(7)
C78 C79 C80 C110 -15.0(10)
C79 C68 C88 C87 -123.7(7)
C79 C68 C88 C89 26.2(10)
C79 C80 C81 C67 14.6(8)
C79 C80 C81 C82 -149.2(7)
C79 C80 C110 C109 15.8(10)
C79 C80 C110 C111 152.8(7)
C80 C81 C82 C83 142.1(7)
C80 C81 C82 C132 -5.6(10)
C80 C110 C111 C112 -144.5(6)
C80 C110 C111 C132 -7.0(10)
C81 C67 C68 C79 -3.8(8)
C81 C67 C68 C88 -116.8(6)
C81 C67 C86 C85 -41.0(11)
C81 C67 C86 C87 119.5(7)
C81 C80 C110 C109 -129.0(8)
C81 C80 C110 C111 8.0(11)
C81 C82 C83 C84 -4.9(12)
C81 C82 C83 C131 -154.1(7)
C81 C82 C132 C111 6.5(11)
C81 C82 C132 C130 155.6(7)
C82 C83 C84 C85 0.0(12)
C82 C83 C84 C124 -145.7(7)
C82 C83 C131 C125 149.0(7)
C82 C83 C131 C130 4.3(8)
C83 C82 C132 C111 -147.5(7)
C83 C82 C132 C130 1.6(8)
C83 C84 C85 C86 5.3(12)
C83 C84 C85 C94 -146.5(7)
C83 C84 C124 C95 148.2(6)
C83 C84 C124 C123 2.4(10)
C84 C83 C131 C125 -4.0(10)
C84 C83 C131 C130 -148.7(7)
C84 C85 C86 C67 16.9(12)
C84 C85 C86 C87 -141.8(7)
C84 C85 C94 C93 146.4(6)
C84 C85 C94 C95 0.0(8)
C85 C84 C124 C95 -4.1(7)
C85 C84 C124 C123 -149.9(7)
C85 C86 C87 C88 148.4(7)
C85 C86 C87 C92 0.2(10)
C85 C94 C95 C96 143.0(7)
C85 C94 C95 C124 -2.5(8)
C86 C67 C68 C79 116.9(6)
C86 C67 C68 C88 3.9(7)
C86 C67 C81 C80 -120.0(7)
C86 C67 C81 C82 41.3(12)
C86 C85 C94 C93 -8.6(10)
C86 C85 C94 C95 -155.1(6)
C86 C87 C88 C68 17.6(8)
C86 C87 C88 C89 -133.6(7)
C86 C87 C92 C91 130.5(8)
C86 C87 C92 C93 -6.5(10)
C87 C88 C89 C69 146.2(7)
C87 C88 C89 C90 0.8(10)
C87 C92 C93 C94 5.0(10)
C87 C92 C93 C98 144.6(6)
C88 C68 C79 C78 -26.3(10)
C88 C68 C79 C80 123.5(7)
C88 C87 C92 C91 -15.4(10)
C88 C87 C92 C93 -152.4(7)
C88 C89 C90 C71 133.2(7)
C88 C89 C90 C91 -17.3(11)
C89 C69 C70 C71 -3.2(8)
C89 C69 C70 C76 117.1(6)
C89 C69 C78 C77 -123.7(7)
C89 C69 C78 C79 25.0(10)
C89 C90 C91 C92 16.9(11)
C89 C90 C91 C99 152.6(7)
C90 C71 C72 C73 142.5(8)
C90 C71 C72 C100 -6.8(10)
C90 C91 C92 C87 -0.5(10)
C90 C91 C92 C93 140.9(7)
C90 C91 C99 C98 -143.5(7)
C90 C91 C99 C100 -3.4(11)
C91 C92 C93 C94 -136.0(7)
C91 C92 C93 C98 3.7(7)
C91 C99 C100 C72 -3.7(11)
C91 C99 C100 C101 -146.2(7)
C92 C87 C88 C68 166.6(6)
C92 C87 C88 C89 15.4(10)
C92 C91 C99 C98 -3.9(8)
C92 C91 C99 C100 136.3(7)
C92 C93 C94 C85 2.4(10)
C92 C93 C94 C95 146.1(6)
C92 C93 C98 C97 -147.8(6)
C92 C93 C98 C99 -6.0(7)
C93 C94 C95 C96 -4.7(9)
C93 C94 C95 C124 -150.2(6)
C93 C98 C99 C91 6.1(8)
C93 C98 C99 C100 -133.1(7)
C94 C85 C86 C67 165.7(7)
C94 C85 C86 C87 7.1(9)
C94 C93 C98 C97 -9.2(10)
C94 C93 C98 C99 132.6(7)
C94 C95 C96 C97 -4.4(10)
C94 C95 C96 C121 -141.0(7)
C94 C95 C124 C84 4.1(8)
C94 C95 C124 C123 151.3(6)
C95 C96 C97 C98 6.8(9)
C95 C96 C97 C120 -135.2(7)
C95 C96 C121 C119 138.1(7)
C95 C96 C121 C122 -5.0(11)
C96 C95 C124 C84 -141.2(7)
C96 C95 C124 C123 6.0(10)
C96 C97 C98 C93 -0.1(9)
C96 C97 C98 C99 -137.2(7)
C96 C97 C120 C101 134.2(7)
C96 C97 C120 C119 -6.3(8)
C96 C121 C122 C123 4.5(11)
C96 C121 C122 C127 140.2(7)
C97 C96 C121 C119 -3.1(7)
C97 C96 C121 C122 -146.1(7)
C97 C98 C99 C91 148.1(7)
C97 C98 C99 C100 8.9(11)
C98 C93 C94 C85 -132.2(7)
C98 C93 C94 C95 11.5(9)
C98 C97 C120 C101 -7.6(10)
C98 C97 C120 C119 -148.2(7)
C98 C99 C100 C72 131.7(8)
C98 C99 C100 C101 -10.8(10)
C99 C91 C92 C87 -141.2(7)
C99 C91 C92 C93 0.1(7)
C99 C100 C101 C102 149.5(7)
C99 C100 C101 C120 3.6(10)
C100 C72 C73 C74 145.9(7)
C100 C72 C73 C102 -1.6(8)
C100 C101 C102 C73 -3.6(8)
C100 C101 C102 C103 -152.0(7)
C100 C101 C120 C97 5.6(11)
C100 C101 C120 C119 141.6(7)
C101 C102 C103 C104 145.0(7)
C101 C102 C103 C118 7.8(11)
C102 C73 C74 C75 146.4(7)
C102 C73 C74 C105 -0.9(10)
C102 C101 C120 C97 -136.1(8)
C102 C101 C120 C119 -0.1(11)
C102 C103 C104 C105 0.5(10)
C102 C103 C104 C116 -142.1(7)
C102 C103 C118 C117 138.9(7)
C102 C103 C118 C119 -3.5(11)
C103 C104 C105 C74 -2.6(10)
C103 C104 C105 C106 -145.8(7)
C103 C104 C116 C115 145.2(6)
C103 C104 C116 C117 3.0(8)
C103 C118 C119 C120 -2.7(11)
C103 C118 C119 C121 133.3(8)
C104 C103 C118 C117 -1.8(8)
C104 C103 C118 C119 -144.1(7)
C104 C105 C106 C107 151.1(6)
C104 C105 C106 C114 7.1(10)
C104 C116 C117 C118 -4.1(8)
C104 C116 C117 C127 138.2(7)
C105 C74 C75 C76 153.7(7)
C105 C74 C75 C107 3.3(7)
C105 C104 C116 C115 3.0(10)
C105 C104 C116 C117 -139.2(7)
C105 C106 C107 C75 -1.3(7)
C105 C106 C107 C108 -150.6(6)
C105 C106 C114 C113 136.0(7)
C105 C106 C114 C115 -1.1(10)
C106 C107 C108 C109 146.2(6)
C106 C107 C108 C112 12.2(9)
C106 C114 C115 C116 -4.0(10)
C106 C114 C115 C128 138.1(7)
C107 C75 C76 C70 165.7(7)
C107 C75 C76 C77 6.7(9)
C107 C106 C114 C113 -4.1(9)
C107 C106 C114 C115 -141.2(6)
C107 C108 C109 C77 6.3(9)
C107 C108 C109 C110 -135.6(6)
C107 C108 C112 C111 133.1(6)
C107 C108 C112 C113 -9.4(9)
C108 C109 C110 C80 141.4(7)
C108 C109 C110 C111 0.2(7)
C108 C112 C113 C114 -0.2(9)
C108 C112 C113 C129 138.1(7)
C109 C77 C78 C69 166.3(6)
C109 C77 C78 C79 16.1(10)
C109 C108 C112 C111 -5.2(7)
C109 C108 C112 C113 -147.7(6)
C109 C110 C111 C112 -3.5(7)
C109 C110 C111 C132 134.0(7)
C110 C80 C81 C67 162.2(7)
C110 C80 C81 C82 -1.5(11)
C110 C111 C112 C108 5.3(7)
C110 C111 C112 C113 147.2(6)
C110 C111 C132 C82 -0.1(11)
C110 C111 C132 C130 -145.3(7)
C111 C112 C113 C114 -137.2(7)
C111 C112 C113 C129 1.1(10)
C112 C108 C109 C77 145.1(6)
C112 C108 C109 C110 3.2(7)
C112 C111 C132 C82 133.5(7)
C112 C111 C132 C130 -11.7(10)
C112 C113 C114 C106 6.9(9)
C112 C113 C114 C115 148.1(6)
C112 C113 C129 C128 -148.2(6)
C112 C113 C129 C130 -8.4(10)
C113 C114 C115 C116 -145.8(6)
C113 C114 C115 C128 -3.7(7)
C113 C129 C130 C131 -135.2(7)
C113 C129 C130 C132 5.7(10)
C114 C106 C107 C75 143.8(6)
C114 C106 C107 C108 -5.6(9)
C114 C113 C129 C128 -5.7(7)
C114 C113 C129 C130 134.1(7)
C114 C115 C116 C104 3.0(10)
C114 C115 C116 C117 140.2(7)
C114 C115 C128 C126 -141.2(7)
C114 C115 C128 C129 0.2(7)
C115 C116 C117 C118 -145.8(7)
C115 C116 C117 C127 -3.5(11)
C115 C128 C129 C113 3.3(7)
C115 C128 C129 C130 -137.3(7)
C116 C104 C105 C74 135.3(7)
C116 C104 C105 C106 -8.0(10)
C116 C115 C128 C126 0.8(10)
C116 C115 C128 C129 142.2(7)
C116 C117 C118 C103 3.6(8)
C116 C117 C118 C119 146.0(7)
C116 C117 C127 C122 -139.0(8)
C116 C117 C127 C126 0.2(11)
C117 C118 C119 C120 -140.1(8)
C117 C118 C119 C121 -4.2(11)
C118 C103 C104 C105 141.9(7)
C118 C103 C104 C116 -0.7(8)
C118 C117 C127 C122 -1.1(11)
C118 C117 C127 C126 138.2(8)
C118 C119 C120 C97 144.8(7)
C118 C119 C120 C101 4.4(11)
C118 C119 C121 C96 -141.5(7)
C118 C119 C121 C122 1.3(12)
C119 C121 C122 C123 -134.0(8)
C119 C121 C122 C127 1.8(12)
C120 C97 C98 C93 137.5(7)
C120 C97 C98 C99 0.5(10)
C120 C101 C102 C73 142.3(7)
C120 C101 C102 C103 -6.0(11)
C120 C119 C121 C96 -0.8(8)
C120 C119 C121 C122 142.0(7)
C121 C96 C97 C98 147.9(6)
C121 C96 C97 C120 5.8(7)
C121 C119 C120 C97 4.4(8)
C121 C119 C120 C101 -136.0(7)
C121 C122 C123 C124 1.3(10)
C121 C122 C123 C125 143.6(7)
C121 C122 C127 C117 -1.9(12)
C121 C122 C127 C126 -144.9(8)
C122 C123 C124 C84 136.5(7)
C122 C123 C124 C95 -6.5(10)
C122 C123 C125 C126 0.0(8)
C122 C123 C125 C131 -143.9(7)
C123 C122 C127 C117 139.4(7)
C123 C122 C127 C126 -3.7(8)
C123 C125 C126 C127 -2.3(8)
C123 C125 C126 C128 -146.2(7)
C123 C125 C131 C83 4.3(11)
C123 C125 C131 C130 145.7(7)
C124 C84 C85 C86 154.4(7)
C124 C84 C85 C94 2.5(7)
C124 C95 C96 C97 136.3(7)
C124 C95 C96 C121 -0.3(10)
C124 C123 C125 C126 142.6(7)
C124 C123 C125 C131 -1.2(11)
C125 C123 C124 C84 -2.2(11)
C125 C123 C124 C95 -145.1(7)
C125 C126 C127 C117 -139.3(7)
C125 C126 C127 C122 3.7(8)
C125 C126 C128 C115 134.5(8)
C125 C126 C128 C129 -2.0(11)
C126 C125 C131 C83 -134.9(8)
C126 C125 C131 C130 6.5(11)
C126 C128 C129 C113 143.7(7)
C126 C128 C129 C130 3.2(11)
C127 C117 C118 C103 -138.3(7)
C127 C117 C118 C119 4.1(11)
C127 C122 C123 C124 -140.0(7)
C127 C122 C123 C125 2.3(8)
C127 C126 C128 C115 -4.1(11)
C127 C126 C128 C129 -140.5(8)
C128 C115 C116 C104 -134.2(7)
C128 C115 C116 C117 3.0(10)
C128 C126 C127 C117 3.6(11)
C128 C126 C127 C122 146.6(7)
C128 C129 C130 C131 0.5(10)
C128 C129 C130 C132 141.3(7)
C129 C113 C114 C106 -135.4(6)
C129 C113 C114 C115 5.8(7)
C129 C130 C131 C83 140.9(7)
C129 C130 C131 C125 -5.3(11)
C129 C130 C132 C82 -144.3(7)
C129 C130 C132 C111 4.7(10)
C131 C83 C84 C85 146.3(7)
C131 C83 C84 C124 0.6(10)
C131 C125 C126 C127 140.9(7)
C131 C125 C126 C128 -3.0(11)
C131 C130 C132 C82 1.1(8)
C131 C130 C132 C111 150.1(7)
C132 C82 C83 C84 145.7(7)
C132 C82 C83 C131 -3.6(8)
C132 C111 C112 C108 -133.1(6)
C132 C111 C112 C113 8.9(10)
C132 C130 C131 C83 -3.4(8)
C132 C130 C131 C125 -149.6(7)
C133 C134 C135 C136 178.6(8)
C133 C134 C139 C138 -177.6(9)
C134 C135 C136 C137 -0.8(16)
C135 C134 C139 C138 1.2(14)
C135 C136 C137 C138 0.9(16)
C136 C137 C138 C139 0.1(16)
C137 C138 C139 C134 -1.2(16)
C139 C134 C135 C136 -0.3(14)
C142_a C143_a C144_a C145_a 0.0
C143_a C142_a C141_a C140_a 177.0(17)
C143_a C142_a C141_a C146_a 0.0
C143_a C144_a C145_a C146_a 0.0
C144_a C145_a C146_a C141_a 0.0
C145_a C146_a C141_a C140_a -176.7(18)
C145_a C146_a C141_a C142_a 0.0
C141_a C142_a C143_a C144_a 0.0
C149_b C148_b C153_b C152_b 0.0
C148_b C149_b C150_b C151_b 0.0
C148_b C153_b C152_b C151_b 0.0
C153_b C152_b C151_b C150_b 0.0
C152_b C151_b C150_b C149_b 0.0
C150_b C149_b C148_b C153_b 0.0
C150_b C149_b C148_b C147_b 179.2(18)
C147_b C148_b C153_b C152_b -179(2)
